data_4343060
loop_
_publ_author_name
'Daigle, Maxime'
'Bi, Wenhua'
'L\'egar\'e, Marc-Andr\'e'
'Morin, Jean-Fran\,cois'
'Fontaine, Fr\'ed\'eric-Georges'

_publ_section_title
;
 Synthesis of Carboxylate Cp*Zr(IV) Species: Toward the Formation of Novel
 Metallocavitands.
;
_journal_issue 11
_journal_name_full 'Inorganic chemistry'
_journal_page_first 5547
_journal_page_last 5555
_journal_paper_doi 10.1021/acs.inorgchem.5b00634
_journal_volume 54
_journal_year 2015
_chemical_formula_moiety 'C51 H57 Br3 Cl2 O8 Zr3, C10 H15 Cl4 Zr'
_chemical_formula_sum 'C61 H72 Br3 Cl6 O8 Zr4'
_chemical_formula_weight 1750.50
_chemical_name_systematic
; 
 ? 
;
_space_group_IT_number 14
_symmetry_cell_setting monoclinic
_symmetry_space_group_name_Hall '-P 2ybc'
_symmetry_space_group_name_H-M 'P 1 21/c 1'
_atom_sites_solution_hydrogens geom
_atom_sites_solution_primary direct
_atom_sites_solution_secondary difmap
_audit_creation_method SHELXL-97
_cell_angle_alpha 90.00
_cell_angle_beta 93.2130(10)
_cell_angle_gamma 90.00
_cell_formula_units_Z 4
_cell_length_a 12.2221(2)
_cell_length_b 31.1359(6)
_cell_length_c 19.8393(4)
_cell_measurement_reflns_used 8278
_cell_measurement_temperature 200(2)
_cell_measurement_theta_max 23.5
_cell_measurement_theta_min 2.2
_cell_volume 7537.9(2)
_computing_cell_refinement 'SMART APEX II'
_computing_data_collection 'SMART APEX II  (Bruker, 2007)'
_computing_data_reduction 'SAINT+ (Bruker, 2007)'
_computing_molecular_graphics 'SHELXTL (Bruker, 2007)'
_computing_publication_material SHELXTL
_computing_structure_refinement 'SHELXL-97 (Sheldrick, 2008)'
_computing_structure_solution 'SHELXS-97 (Sheldrick, 2008)'
_diffrn_ambient_temperature 200(2)
_diffrn_measured_fraction_theta_full 0.996
_diffrn_measured_fraction_theta_max 0.996
_diffrn_measurement_device_type 'Bruker APEX II CCD area detector'
_diffrn_measurement_method '\w scans'
_diffrn_radiation_monochromator graphite
_diffrn_radiation_source 'fine-focus sealed tube'
_diffrn_radiation_type MoK\a
_diffrn_radiation_wavelength 0.71073
_diffrn_reflns_av_R_equivalents 0.0661
_diffrn_reflns_av_sigmaI/netI 0.0719
_diffrn_reflns_limit_h_max 14
_diffrn_reflns_limit_h_min -14
_diffrn_reflns_limit_k_max 37
_diffrn_reflns_limit_k_min -37
_diffrn_reflns_limit_l_max 23
_diffrn_reflns_limit_l_min -23
_diffrn_reflns_number 57797
_diffrn_reflns_theta_full 25.05
_diffrn_reflns_theta_max 25.05
_diffrn_reflns_theta_min 1.67
_diffrn_standards_number 0
_exptl_absorpt_coefficient_mu 2.386
_exptl_absorpt_correction_T_max 0.8701
_exptl_absorpt_correction_T_min 0.6219
_exptl_absorpt_correction_type multi-scan
_exptl_absorpt_process_details 'SADABS (Sheldrick, 1996)'
_exptl_crystal_colour yellow
_exptl_crystal_density_diffrn 1.542
_exptl_crystal_density_method 'not measured'
_exptl_crystal_description needle
_exptl_crystal_F_000 3476
_exptl_crystal_size_max 0.22
_exptl_crystal_size_mid 0.08
_exptl_crystal_size_min 0.06
_platon_squeeze_details 'The heavily disordered solvent was squeezed out'
_refine_diff_density_max 4.177
_refine_diff_density_min -1.409
_refine_diff_density_rms 0.138
_refine_ls_extinction_method none
_refine_ls_goodness_of_fit_ref 1.035
_refine_ls_hydrogen_treatment constr
_refine_ls_matrix_type full
_refine_ls_number_parameters 759
_refine_ls_number_reflns 13302
_refine_ls_number_restraints 0
_refine_ls_restrained_S_all 1.035
_refine_ls_R_factor_all 0.1018
_refine_ls_R_factor_gt 0.0685
_refine_ls_shift/su_max 0.001
_refine_ls_shift/su_mean 0.000
_refine_ls_structure_factor_coef Fsqd
_refine_ls_weighting_details 'calc w=1/[\s^2^(Fo^2^)+(0.0813P)^2^+34.7926P] where P=(Fo^2^+2Fc^2^)/3'
_refine_ls_weighting_scheme calc
_refine_ls_wR_factor_gt 0.1627
_refine_ls_wR_factor_ref 0.1769
_reflns_number_gt 9177
_reflns_number_total 13302
_reflns_threshold_expression >2sigma(I)
_cod_data_source_file ic5b00634_si_002.cif
_cod_data_source_block md371y_sqr(%)
_cod_depositor_comments 'Adding full bibliography for 4343054--4343060.cif.'
_cod_original_sg_symbol_H-M P21/c
_cod_database_code 4343060

loop_
_symmetry_equiv_pos_as_xyz
'x, y, z'
'-x, y+1/2, -z+1/2'
'-x, -y, -z'
'x, -y-1/2, z-1/2'

loop_
_atom_site_label
_atom_site_type_symbol
_atom_site_fract_x
_atom_site_fract_y
_atom_site_fract_z
_atom_site_U_iso_or_equiv
_atom_site_adp_type
_atom_site_occupancy
_atom_site_symmetry_multiplicity
_atom_site_calc_flag
_atom_site_refinement_flags
Zr1 Zr 0.31233(5) 0.20523(2) 1.02817(4) 0.02275(18) Uani 1 1 d .
Zr2 Zr 0.26288(5) 0.10458(2) 0.96502(3) 0.02049(17) Uani 1 1 d .
Zr3 Zr 0.03750(5) 0.17600(2) 0.97529(4) 0.02225(18) Uani 1 1 d .
Zr4 Zr 0.63537(7) 0.10094(3) 0.31358(4) 0.0416(2) Uani 1 1 d .
Br1 Br 0.70768(9) 0.21303(5) 0.66432(6) 0.0798(4) Uani 1 1 d .
Br2 Br 0.06633(12) 0.13233(4) 0.53229(5) 0.0833(4) Uani 1 1 d .
Br3 Br 0.13435(10) 0.40432(4) 0.71804(6) 0.0795(4) Uani 1 1 d .
Cl1 Cl 0.07578(16) 0.09928(6) 1.01799(11) 0.0359(5) Uani 1 1 d .
Cl2 Cl 0.13049(15) 0.20453(6) 1.08753(10) 0.0342(5) Uani 1 1 d .
Cl3 Cl 0.4554(2) 0.06785(9) 0.27976(14) 0.0630(7) Uani 1 1 d .
Cl4 Cl 0.5216(2) 0.15471(9) 0.36697(13) 0.0597(7) Uani 1 1 d .
Cl5 Cl 0.7507(2) 0.16427(8) 0.29066(15) 0.0661(7) Uani 1 1 d .
Cl6 Cl 0.6850(2) 0.07821(8) 0.20100(12) 0.0623(7) Uani 1 1 d .
O1 O 0.2046(4) 0.16825(14) 0.9639(2) 0.0211(10) Uani 1 1 d .
O2 O 0.3426(4) 0.13737(15) 1.0516(3) 0.0335(13) Uani 1 1 d .
O3 O 0.4122(4) 0.19887(16) 0.9423(3) 0.0286(12) Uani 1 1 d .
O4 O 0.3845(4) 0.13207(16) 0.9020(3) 0.0309(12) Uani 1 1 d .
O5 O 0.1671(4) 0.10336(15) 0.8690(2) 0.0285(12) Uani 1 1 d .
O6 O 0.0312(4) 0.15075(16) 0.8740(3) 0.0312(12) Uani 1 1 d .
O7 O 0.0734(4) 0.23751(15) 0.9334(2) 0.0268(11) Uani 1 1 d .
O8 O 0.2417(4) 0.25785(16) 0.9695(3) 0.0289(12) Uani 1 1 d .
C1 C 0.4201(6) 0.1698(2) 0.8977(4) 0.0276(17) Uani 1 1 d .
C2 C 0.4798(6) 0.1814(3) 0.8369(4) 0.0328(18) Uani 1 1 d .
C3 C 0.5140(7) 0.2236(3) 0.8262(5) 0.042(2) Uani 1 1 d .
H3 H 0.4926 0.2458 0.8554 0.051 Uiso 1 1 calc R
C4 C 0.5787(7) 0.2329(3) 0.7733(5) 0.049(2) Uani 1 1 d .
H4 H 0.6014 0.2616 0.7659 0.059 Uiso 1 1 calc R
C5 C 0.6094(7) 0.2016(4) 0.7325(4) 0.049(2) Uani 1 1 d .
C6 C 0.5733(8) 0.1600(4) 0.7387(5) 0.055(3) Uani 1 1 d .
H6 H 0.5928 0.1385 0.7076 0.066 Uiso 1 1 calc R
C7 C 0.5075(8) 0.1501(3) 0.7916(5) 0.052(2) Uani 1 1 d .
H7 H 0.4814 0.1216 0.7966 0.062 Uiso 1 1 calc R
C8 C 0.0952(6) 0.1278(2) 0.8416(4) 0.0267(17) Uani 1 1 d .
C9 C 0.0867(7) 0.1297(2) 0.7667(4) 0.0340(19) Uani 1 1 d .
C10 C 0.1656(8) 0.1094(3) 0.7301(5) 0.053(3) Uani 1 1 d .
H10 H 0.2257 0.0953 0.7531 0.064 Uiso 1 1 calc R
C11 C 0.1569(9) 0.1096(3) 0.6599(5) 0.058(3) Uani 1 1 d .
H11 H 0.2094 0.0949 0.6349 0.069 Uiso 1 1 calc R
C12 C 0.0729(9) 0.1310(3) 0.6275(4) 0.052(3) Uani 1 1 d .
C13 C -0.0046(9) 0.1507(4) 0.6624(5) 0.069(3) Uani 1 1 d .
H13 H -0.0640 0.1648 0.6387 0.083 Uiso 1 1 calc R
C14 C 0.0013(8) 0.1507(3) 0.7319(4) 0.055(3) Uani 1 1 d .
H14 H -0.0530 0.1650 0.7559 0.065 Uiso 1 1 calc R
C15 C 0.1562(6) 0.2607(2) 0.9303(4) 0.0240(16) Uani 1 1 d .
C16 C 0.1536(6) 0.2954(2) 0.8787(4) 0.0284(17) Uani 1 1 d .
C17 C 0.0645(8) 0.2988(3) 0.8324(5) 0.056(3) Uani 1 1 d .
H17 H 0.0069 0.2784 0.8336 0.067 Uiso 1 1 calc R
C18 C 0.0578(8) 0.3312(4) 0.7848(5) 0.064(3) Uani 1 1 d .
H18 H -0.0035 0.3336 0.7534 0.077 Uiso 1 1 calc R
C19 C 0.1438(7) 0.3600(3) 0.7846(4) 0.044(2) Uani 1 1 d .
C20 C 0.2341(7) 0.3579(3) 0.8285(5) 0.047(2) Uani 1 1 d .
H20 H 0.2919 0.3782 0.8269 0.056 Uiso 1 1 calc R
C21 C 0.2375(7) 0.3251(3) 0.8751(4) 0.040(2) Uani 1 1 d .
H21 H 0.2996 0.3227 0.9059 0.048 Uiso 1 1 calc R
C22 C 0.4023(10) 0.2722(3) 1.0814(6) 0.066(3) Uani 1 1 d .
C23 C 0.3586(7) 0.2487(4) 1.1342(5) 0.059(3) Uani 1 1 d .
C24 C 0.4140(8) 0.2102(3) 1.1420(4) 0.043(2) Uani 1 1 d .
C25 C 0.4944(7) 0.2104(3) 1.0925(5) 0.044(2) Uani 1 1 d .
C26 C 0.4842(8) 0.2484(4) 1.0571(5) 0.053(3) Uani 1 1 d .
C27 C 0.3743(15) 0.3183(4) 1.0615(9) 0.148(9) Uani 1 1 d .
H27A H 0.4207 0.3380 1.0889 0.222 Uiso 1 1 calc R
H27B H 0.2971 0.3239 1.0692 0.222 Uiso 1 1 calc R
H27C H 0.3870 0.3226 1.0137 0.222 Uiso 1 1 calc R
C28 C 0.2749(10) 0.2645(7) 1.1826(9) 0.167(10) Uani 1 1 d .
H28A H 0.2317 0.2401 1.1975 0.250 Uiso 1 1 calc R
H28B H 0.2262 0.2855 1.1596 0.250 Uiso 1 1 calc R
H28C H 0.3130 0.2780 1.2219 0.250 Uiso 1 1 calc R
C29 C 0.4023(14) 0.1756(5) 1.1941(6) 0.132(8) Uani 1 1 d .
H29A H 0.4314 0.1859 1.2381 0.197 Uiso 1 1 calc R
H29B H 0.4432 0.1501 1.1812 0.197 Uiso 1 1 calc R
H29C H 0.3247 0.1682 1.1967 0.197 Uiso 1 1 calc R
C30 C 0.5812(9) 0.1774(4) 1.0812(8) 0.106(5) Uani 1 1 d .
H30A H 0.5847 0.1719 1.0328 0.160 Uiso 1 1 calc R
H30B H 0.5633 0.1506 1.1042 0.160 Uiso 1 1 calc R
H30C H 0.6524 0.1880 1.0994 0.160 Uiso 1 1 calc R
C31 C 0.5577(12) 0.2656(6) 1.0028(6) 0.131(8) Uani 1 1 d .
H31A H 0.5137 0.2830 0.9702 0.197 Uiso 1 1 calc R
H31B H 0.5901 0.2414 0.9793 0.197 Uiso 1 1 calc R
H31C H 0.6162 0.2833 1.0241 0.197 Uiso 1 1 calc R
C32 C 0.4167(6) 0.0507(2) 0.9738(4) 0.0330(19) Uani 1 1 d .
C33 C 0.3585(7) 0.0442(2) 1.0319(4) 0.0327(19) Uani 1 1 d .
C34 C 0.2545(7) 0.0280(2) 1.0115(4) 0.0297(18) Uani 1 1 d .
C35 C 0.2484(6) 0.0248(2) 0.9393(4) 0.0267(17) Uani 1 1 d .
C36 C 0.3491(6) 0.0385(2) 0.9167(4) 0.0269(17) Uani 1 1 d .
C37 C 0.5345(6) 0.0648(3) 0.9734(5) 0.047(2) Uani 1 1 d .
H37A H 0.5501 0.0853 1.0102 0.071 Uiso 1 1 calc R
H37B H 0.5475 0.0785 0.9301 0.071 Uiso 1 1 calc R
H37C H 0.5826 0.0398 0.9798 0.071 Uiso 1 1 calc R
C38 C 0.4019(9) 0.0488(3) 1.1047(5) 0.058(3) Uani 1 1 d .
H38A H 0.4042 0.0206 1.1265 0.087 Uiso 1 1 calc R
H38B H 0.3536 0.0680 1.1288 0.087 Uiso 1 1 calc R
H38C H 0.4759 0.0610 1.1059 0.087 Uiso 1 1 calc R
C39 C 0.1741(8) 0.0103(3) 1.0586(5) 0.051(3) Uani 1 1 d .
H39A H 0.2019 -0.0168 1.0777 0.077 Uiso 1 1 calc R
H39B H 0.1037 0.0053 1.0337 0.077 Uiso 1 1 calc R
H39C H 0.1641 0.0309 1.0951 0.077 Uiso 1 1 calc R
C40 C 0.1552(7) 0.0067(3) 0.8962(4) 0.040(2) Uani 1 1 d .
H40A H 0.1521 0.0207 0.8520 0.060 Uiso 1 1 calc R
H40B H 0.0863 0.0117 0.9180 0.060 Uiso 1 1 calc R
H40C H 0.1661 -0.0243 0.8905 0.060 Uiso 1 1 calc R
C41 C 0.3813(7) 0.0369(3) 0.8456(4) 0.044(2) Uani 1 1 d .
H41A H 0.3877 0.0069 0.8315 0.065 Uiso 1 1 calc R
H41B H 0.4519 0.0514 0.8421 0.065 Uiso 1 1 calc R
H41C H 0.3254 0.0514 0.8164 0.065 Uiso 1 1 calc R
C42 C -0.1658(6) 0.1601(3) 0.9468(5) 0.049(2) Uani 1 1 d .
C43 C -0.1481(6) 0.1478(3) 1.0129(5) 0.042(2) Uani 1 1 d .
C44 C -0.1220(6) 0.1850(3) 1.0521(4) 0.044(2) Uani 1 1 d .
C45 C -0.1241(6) 0.2194(3) 1.0079(5) 0.045(2) Uani 1 1 d .
C46 C -0.1511(6) 0.2046(3) 0.9427(5) 0.044(2) Uani 1 1 d .
C47 C -0.2046(9) 0.1293(5) 0.8896(6) 0.087(4) Uani 1 1 d .
H47A H -0.1413 0.1143 0.8728 0.131 Uiso 1 1 calc R
H47B H -0.2413 0.1458 0.8528 0.131 Uiso 1 1 calc R
H47C H -0.2559 0.1084 0.9069 0.131 Uiso 1 1 calc R
C48 C -0.1726(9) 0.1044(3) 1.0423(7) 0.071(3) Uani 1 1 d .
H48A H -0.2474 0.1042 1.0577 0.107 Uiso 1 1 calc R
H48B H -0.1207 0.0985 1.0807 0.107 Uiso 1 1 calc R
H48C H -0.1656 0.0822 1.0078 0.107 Uiso 1 1 calc R
C49 C -0.1099(8) 0.1861(5) 1.1274(5) 0.089(4) Uani 1 1 d .
H49A H -0.0574 0.1641 1.1433 0.134 Uiso 1 1 calc R
H49B H -0.1811 0.1805 1.1460 0.134 Uiso 1 1 calc R
H49C H -0.0833 0.2145 1.1421 0.134 Uiso 1 1 calc R
C50 C -0.1056(9) 0.2663(3) 1.0275(8) 0.091(5) Uani 1 1 d .
H50A H -0.1738 0.2784 1.0428 0.136 Uiso 1 1 calc R
H50B H -0.0827 0.2824 0.9883 0.136 Uiso 1 1 calc R
H50C H -0.0483 0.2680 1.0640 0.136 Uiso 1 1 calc R
C51 C -0.1731(9) 0.2304(5) 0.8801(7) 0.117(6) Uani 1 1 d .
H51A H -0.1464 0.2598 0.8876 0.176 Uiso 1 1 calc R
H51B H -0.2522 0.2310 0.8687 0.176 Uiso 1 1 calc R
H51C H -0.1353 0.2173 0.8430 0.176 Uiso 1 1 calc R
C52 C 0.6602(10) 0.0309(4) 0.3746(5) 0.065(3) Uani 1 1 d .
C53 C 0.7659(9) 0.0408(3) 0.3513(5) 0.054(3) Uani 1 1 d .
C54 C 0.8011(8) 0.0786(3) 0.3826(5) 0.053(3) Uani 1 1 d .
C55 C 0.7242(8) 0.0917(3) 0.4288(5) 0.052(3) Uani 1 1 d .
C56 C 0.6349(9) 0.0619(4) 0.4220(5) 0.063(3) Uani 1 1 d .
C57 C 0.5970(11) -0.0099(3) 0.3539(9) 0.106(5) Uani 1 1 d .
H57A H 0.5341 -0.0131 0.3820 0.159 Uiso 1 1 calc R
H57B H 0.6453 -0.0349 0.3601 0.159 Uiso 1 1 calc R
H57C H 0.5712 -0.0078 0.3064 0.159 Uiso 1 1 calc R
C58 C 0.8288(11) 0.0144(4) 0.3044(6) 0.083(4) Uani 1 1 d .
H58A H 0.8708 0.0333 0.2760 0.125 Uiso 1 1 calc R
H58B H 0.7779 -0.0030 0.2758 0.125 Uiso 1 1 calc R
H58C H 0.8790 -0.0046 0.3306 0.125 Uiso 1 1 calc R
C59 C 0.9137(10) 0.0981(5) 0.3752(7) 0.097(4) Uani 1 1 d .
H59A H 0.9627 0.0895 0.4135 0.145 Uiso 1 1 calc R
H59B H 0.9076 0.1295 0.3740 0.145 Uiso 1 1 calc R
H59C H 0.9433 0.0880 0.3331 0.145 Uiso 1 1 calc R
C60 C 0.7337(12) 0.1284(4) 0.4776(6) 0.091(4) Uani 1 1 d .
H60A H 0.7908 0.1220 0.5129 0.136 Uiso 1 1 calc R
H60B H 0.6635 0.1326 0.4983 0.136 Uiso 1 1 calc R
H60C H 0.7531 0.1546 0.4537 0.136 Uiso 1 1 calc R
C61 C 0.5327(13) 0.0613(5) 0.4628(7) 0.117(6) Uani 1 1 d .
H61A H 0.4703 0.0506 0.4346 0.175 Uiso 1 1 calc R
H61B H 0.5169 0.0905 0.4781 0.175 Uiso 1 1 calc R
H61C H 0.5453 0.0425 0.5021 0.175 Uiso 1 1 calc R

loop_
_atom_site_aniso_label
_atom_site_aniso_U_11
_atom_site_aniso_U_22
_atom_site_aniso_U_33
_atom_site_aniso_U_23
_atom_site_aniso_U_13
_atom_site_aniso_U_12
Zr1 0.0132(4) 0.0218(4) 0.0328(4) 0.0002(3) -0.0032(3) 0.0009(3)
Zr2 0.0129(3) 0.0185(3) 0.0297(4) -0.0012(3) -0.0020(3) 0.0024(3)
Zr3 0.0118(3) 0.0202(4) 0.0346(4) 0.0001(3) -0.0009(3) 0.0012(3)
Zr4 0.0393(5) 0.0408(5) 0.0442(5) -0.0102(4) -0.0024(4) 0.0049(4)
Br1 0.0496(7) 0.1272(11) 0.0649(7) 0.0446(7) 0.0252(6) 0.0161(7)
Br2 0.1132(11) 0.0990(10) 0.0363(6) 0.0011(6) -0.0081(6) 0.0284(8)
Br3 0.0668(8) 0.0897(9) 0.0818(8) 0.0547(7) 0.0015(6) -0.0027(7)
Cl1 0.0237(10) 0.0290(10) 0.0551(13) 0.0055(9) 0.0035(9) 0.0031(8)
Cl2 0.0203(10) 0.0403(11) 0.0417(11) -0.0079(9) -0.0005(8) 0.0004(8)
Cl3 0.0579(16) 0.0587(16) 0.0709(17) -0.0143(13) -0.0089(13) -0.0065(13)
Cl4 0.0454(14) 0.0664(17) 0.0669(16) -0.0219(13) -0.0011(12) 0.0152(12)
Cl5 0.0574(16) 0.0430(14) 0.098(2) -0.0033(13) 0.0057(15) -0.0048(12)
Cl6 0.090(2) 0.0521(15) 0.0460(14) -0.0009(11) 0.0085(13) 0.0057(14)
O1 0.011(2) 0.019(2) 0.033(3) -0.001(2) -0.002(2) 0.001(2)
O2 0.014(3) 0.018(3) 0.069(4) -0.014(2) 0.008(3) -0.004(2)
O3 0.016(3) 0.027(3) 0.043(3) -0.002(2) 0.002(2) -0.005(2)
O4 0.022(3) 0.029(3) 0.042(3) -0.002(2) 0.007(2) -0.003(2)
O5 0.028(3) 0.025(3) 0.031(3) -0.001(2) -0.010(2) 0.005(2)
O6 0.021(3) 0.033(3) 0.039(3) -0.003(2) -0.007(2) 0.003(2)
O7 0.017(3) 0.023(3) 0.040(3) 0.005(2) -0.003(2) -0.002(2)
O8 0.019(3) 0.027(3) 0.040(3) 0.005(2) -0.004(2) 0.003(2)
C1 0.011(4) 0.031(4) 0.042(5) 0.011(4) 0.003(3) 0.004(3)
C2 0.017(4) 0.039(5) 0.042(5) 0.007(4) 0.000(3) 0.002(4)
C3 0.025(5) 0.043(5) 0.060(6) 0.006(4) 0.007(4) -0.005(4)
C4 0.026(5) 0.060(6) 0.061(6) 0.021(5) -0.002(4) -0.004(4)
C5 0.031(5) 0.075(7) 0.041(5) 0.022(5) 0.008(4) 0.010(5)
C6 0.053(6) 0.070(7) 0.045(6) -0.001(5) 0.021(5) 0.020(5)
C7 0.054(6) 0.048(6) 0.055(6) 0.003(5) 0.014(5) -0.008(5)
C8 0.022(4) 0.021(4) 0.036(4) -0.004(3) -0.006(3) -0.006(3)
C9 0.037(5) 0.029(4) 0.035(4) 0.000(4) -0.004(4) 0.003(4)
C10 0.062(7) 0.056(6) 0.041(5) 0.007(4) -0.003(5) 0.036(5)
C11 0.064(7) 0.064(7) 0.045(6) 0.001(5) 0.003(5) 0.038(6)
C12 0.074(7) 0.050(6) 0.032(5) 0.002(4) -0.012(5) 0.006(5)
C13 0.064(7) 0.098(9) 0.042(6) 0.011(6) -0.013(5) 0.033(7)
C14 0.045(6) 0.079(7) 0.038(5) 0.005(5) -0.010(4) 0.027(5)
C15 0.017(4) 0.017(4) 0.038(4) -0.005(3) -0.001(3) 0.004(3)
C16 0.018(4) 0.028(4) 0.039(4) -0.002(3) -0.001(3) 0.003(3)
C17 0.041(6) 0.060(6) 0.064(6) 0.020(5) -0.010(5) -0.021(5)
C18 0.046(6) 0.078(8) 0.066(7) 0.026(6) -0.017(5) -0.014(6)
C19 0.042(5) 0.049(6) 0.042(5) 0.017(4) 0.004(4) 0.001(4)
C20 0.034(5) 0.052(6) 0.053(6) 0.016(5) -0.002(4) -0.008(4)
C21 0.023(4) 0.044(5) 0.053(5) 0.010(4) 0.001(4) 0.001(4)
C22 0.076(8) 0.033(5) 0.081(8) -0.006(5) -0.058(7) -0.009(6)
C23 0.021(5) 0.092(9) 0.064(7) -0.047(6) -0.005(5) -0.004(5)
C24 0.045(6) 0.045(5) 0.036(5) 0.005(4) -0.018(4) -0.027(5)
C25 0.018(4) 0.044(5) 0.066(6) -0.006(5) -0.024(4) -0.003(4)
C26 0.042(6) 0.069(7) 0.044(6) 0.006(5) -0.014(5) -0.032(5)
C27 0.195(18) 0.043(7) 0.189(17) -0.011(9) -0.141(15) 0.006(9)
C28 0.053(8) 0.26(2) 0.182(16) -0.193(17) -0.007(9) -0.001(11)
C29 0.177(16) 0.158(15) 0.054(8) 0.044(8) -0.047(9) -0.119(13)
C30 0.029(6) 0.105(11) 0.182(15) -0.047(10) -0.026(8) 0.017(7)
C31 0.131(13) 0.200(17) 0.062(8) 0.022(9) -0.006(8) -0.136(13)
C32 0.023(4) 0.016(4) 0.059(6) 0.001(4) -0.005(4) 0.013(3)
C33 0.039(5) 0.018(4) 0.040(5) -0.001(3) -0.007(4) 0.012(4)
C34 0.038(5) 0.017(4) 0.033(4) -0.001(3) -0.002(4) 0.007(3)
C35 0.029(4) 0.015(4) 0.035(4) 0.000(3) -0.004(3) 0.007(3)
C36 0.023(4) 0.017(4) 0.041(4) -0.009(3) 0.003(3) 0.010(3)
C37 0.017(4) 0.036(5) 0.087(7) -0.013(5) -0.013(4) 0.009(4)
C38 0.070(7) 0.050(6) 0.051(6) -0.003(5) -0.023(5) 0.023(5)
C39 0.076(7) 0.022(4) 0.057(6) 0.007(4) 0.016(5) -0.001(5)
C40 0.037(5) 0.031(4) 0.052(5) -0.016(4) -0.007(4) -0.004(4)
C41 0.046(6) 0.035(5) 0.050(5) -0.004(4) 0.011(4) 0.015(4)
C42 0.012(4) 0.075(7) 0.059(6) -0.006(5) -0.002(4) -0.011(4)
C43 0.013(4) 0.039(5) 0.077(7) 0.006(5) 0.016(4) 0.000(4)
C44 0.012(4) 0.077(7) 0.044(5) -0.001(5) 0.008(4) 0.009(4)
C45 0.013(4) 0.033(5) 0.089(8) -0.003(5) 0.013(4) 0.011(4)
C46 0.013(4) 0.053(6) 0.067(6) 0.021(5) 0.004(4) 0.007(4)
C47 0.047(7) 0.140(12) 0.075(8) -0.041(8) 0.005(6) -0.045(7)
C48 0.046(6) 0.050(6) 0.118(10) 0.027(6) 0.011(6) -0.007(5)
C49 0.029(6) 0.176(14) 0.065(7) -0.015(8) 0.017(5) 0.002(7)
C50 0.050(7) 0.043(6) 0.181(14) -0.041(8) 0.035(8) 0.003(5)
C51 0.035(7) 0.191(16) 0.124(11) 0.103(12) -0.017(7) -0.015(8)
C52 0.077(8) 0.066(7) 0.050(6) 0.013(5) -0.013(6) 0.002(6)
C53 0.060(7) 0.051(6) 0.048(6) -0.003(5) -0.011(5) 0.010(5)
C54 0.041(6) 0.071(7) 0.045(6) -0.002(5) -0.008(5) -0.004(5)
C55 0.057(7) 0.057(6) 0.040(5) -0.006(5) -0.014(5) 0.011(5)
C56 0.072(8) 0.062(7) 0.057(6) 0.010(5) 0.031(6) 0.008(6)
C57 0.089(10) 0.034(6) 0.194(16) -0.014(8) 0.000(10) -0.015(6)
C58 0.101(10) 0.077(8) 0.069(8) -0.026(6) -0.016(7) 0.044(7)
C59 0.075(9) 0.117(12) 0.094(10) 0.007(8) -0.029(8) -0.013(8)
C60 0.109(11) 0.094(10) 0.068(8) -0.037(7) -0.012(7) 0.018(8)
C61 0.142(14) 0.103(11) 0.114(12) 0.028(9) 0.082(11) 0.026(10)

loop_
_atom_type_symbol
_atom_type_description
_atom_type_scat_dispersion_real
_atom_type_scat_dispersion_imag
_atom_type_scat_source
C C 0.0033 0.0016 'International Tables Vol C Tables 4.2.6.8 and 6.1.1.4'
H H 0.0000 0.0000 'International Tables Vol C Tables 4.2.6.8 and 6.1.1.4'
O O 0.0106 0.0060 'International Tables Vol C Tables 4.2.6.8 and 6.1.1.4'
Br Br -0.2901 2.4595 'International Tables Vol C Tables 4.2.6.8 and 6.1.1.4'
Zr Zr -2.9673 0.5597 'International Tables Vol C Tables 4.2.6.8 and 6.1.1.4'
Cl Cl 0.1484 0.1585 'International Tables Vol C Tables 4.2.6.8 and 6.1.1.4'

loop_
_geom_angle_atom_site_label_1
_geom_angle_atom_site_label_2
_geom_angle_atom_site_label_3
_geom_angle
O1 Zr1 O3 80.53(18)
O1 Zr1 O8 82.64(18)
O3 Zr1 O8 82.57(19)
O1 Zr1 O2 72.28(18)
O3 Zr1 O2 89.04(19)
O8 Zr1 O2 154.6(2)
O1 Zr1 C25 147.6(2)
O3 Zr1 C25 83.3(3)
O8 Zr1 C25 122.8(3)
O2 Zr1 C25 79.6(2)
O1 Zr1 C24 146.1(2)
O3 Zr1 C24 116.1(3)
O8 Zr1 C24 126.7(3)
O2 Zr1 C24 78.5(3)
C25 Zr1 C24 33.0(3)
O1 Zr1 C26 154.7(3)
O3 Zr1 C26 74.3(3)
O8 Zr1 C26 91.2(3)
O2 Zr1 C26 109.6(3)
C25 Zr1 C26 31.7(3)
C24 Zr1 C26 53.3(3)
O1 Zr1 C23 152.8(3)
O3 Zr1 C23 126.4(3)
O8 Zr1 C23 96.1(3)
O2 Zr1 C23 108.1(3)
C25 Zr1 C23 52.7(3)
C24 Zr1 C23 31.7(3)
C26 Zr1 C23 52.1(3)
O1 Zr1 C22 158.3(2)
O3 Zr1 C22 98.7(4)
O8 Zr1 C22 75.8(3)
O2 Zr1 C22 129.4(3)
C25 Zr1 C22 52.3(3)
C24 Zr1 C22 53.2(3)
C26 Zr1 C22 30.9(4)
C23 Zr1 C22 32.1(4)
O1 Zr1 Cl2 75.35(13)
O3 Zr1 Cl2 154.29(14)
O8 Zr1 Cl2 85.62(14)
O2 Zr1 Cl2 91.97(14)
C25 Zr1 Cl2 122.2(2)
C24 Zr1 Cl2 89.2(2)
C26 Zr1 Cl2 128.9(3)
C23 Zr1 Cl2 77.5(2)
C22 Zr1 Cl2 100.4(3)
O1 Zr1 Zr2 35.94(12)
O3 Zr1 Zr2 73.91(13)
O8 Zr1 Zr2 116.14(14)
O2 Zr1 Zr2 38.50(14)
C25 Zr1 Zr2 112.3(2)
C24 Zr1 Zr2 117.0(2)
C26 Zr1 Zr2 134.2(3)
C23 Zr1 Zr2 145.1(3)
C22 Zr1 Zr2 164.2(3)
Cl2 Zr1 Zr2 91.17(5)
O1 Zr1 Zr3 31.23(12)
O3 Zr1 Zr3 107.93(13)
O8 Zr1 Zr3 72.23(13)
O2 Zr1 Zr3 87.79(13)
C25 Zr1 Zr3 163.1(2)
C24 Zr1 Zr3 133.3(2)
C26 Zr1 Zr3 162.6(3)
C23 Zr1 Zr3 122.7(2)
C22 Zr1 Zr3 134.7(3)
Cl2 Zr1 Zr3 46.50(5)
Zr2 Zr1 Zr3 61.024(19)
O1 Zr2 O4 82.25(18)
O1 Zr2 O2 72.73(18)
O4 Zr2 O2 88.81(19)
O1 Zr2 O5 80.95(18)
O4 Zr2 O5 81.67(19)
O2 Zr2 O5 153.01(19)
O1 Zr2 C32 151.5(2)
O4 Zr2 C32 76.7(2)
O2 Zr2 C32 87.7(2)
O5 Zr2 C32 114.3(2)
O1 Zr2 C36 155.7(2)
O4 Zr2 C36 77.8(2)
O2 Zr2 C36 120.2(2)
O5 Zr2 C36 82.5(2)
C32 Zr2 C36 32.6(2)
O1 Zr2 C35 154.0(2)
O4 Zr2 C35 108.2(2)
O2 Zr2 C35 129.7(2)
O5 Zr2 C35 77.3(2)
C32 Zr2 C35 53.5(2)
C36 Zr2 C35 32.1(2)
O1 Zr2 C33 147.7(2)
O4 Zr2 C33 106.4(2)
O2 Zr2 C33 76.3(2)
O5 Zr2 C33 130.6(2)
C32 Zr2 C33 32.2(3)
C36 Zr2 C33 53.7(2)
C35 Zr2 C33 53.7(2)
O1 Zr2 C34 149.3(2)
O4 Zr2 C34 128.1(2)
O2 Zr2 C34 100.2(2)
O5 Zr2 C34 105.6(2)
C32 Zr2 C34 53.1(3)
C36 Zr2 C34 53.4(2)
C35 Zr2 C34 32.7(2)
C33 Zr2 C34 31.9(2)
O1 Zr2 Cl1 75.93(13)
O4 Zr2 Cl1 155.88(14)
O2 Zr2 Cl1 94.37(14)
O5 Zr2 Cl1 84.83(15)
C32 Zr2 Cl1 127.3(2)
C36 Zr2 Cl1 120.11(18)
C35 Zr2 Cl1 88.04(18)
C33 Zr2 Cl1 97.6(2)
C34 Zr2 Cl1 74.87(18)
O1 Zr2 Zr1 36.21(12)
O4 Zr2 Zr1 74.74(13)
O2 Zr2 Zr1 38.70(14)
O5 Zr2 Zr1 114.32(13)
C32 Zr2 Zr1 118.03(18)
C36 Zr2 Zr1 144.86(17)
C35 Zr2 Zr1 168.43(16)
C33 Zr2 Zr1 114.81(18)
C34 Zr2 Zr1 137.04(17)
Cl1 Zr2 Zr1 92.99(5)
O1 Zr2 Zr3 31.69(12)
O4 Zr2 Zr3 110.13(14)
O2 Zr2 Zr3 88.58(13)
O5 Zr2 Zr3 71.40(13)
C32 Zr2 Zr3 172.1(2)
C36 Zr2 Zr3 150.76(17)
C35 Zr2 Zr3 125.29(17)
C33 Zr2 Zr3 140.01(19)
C34 Zr2 Zr3 121.00(18)
Cl1 Zr2 Zr3 46.21(4)
Zr1 Zr2 Zr3 61.764(19)
O1 Zr3 O7 80.68(18)
O1 Zr3 O6 80.83(18)
O7 Zr3 O6 87.79(19)
O1 Zr3 C45 151.9(2)
O7 Zr3 C45 78.4(2)
O6 Zr3 C45 116.7(3)
O1 Zr3 C46 154.4(2)
O7 Zr3 C46 77.8(2)
O6 Zr3 C46 84.6(3)
C45 Zr3 C46 32.2(3)
O1 Zr3 C44 149.7(2)
O7 Zr3 C44 108.3(3)
O6 Zr3 C44 127.4(2)
C45 Zr3 C44 31.7(3)
C46 Zr3 C44 53.0(3)
O1 Zr3 C42 153.9(3)
O7 Zr3 C42 107.7(3)
O6 Zr3 C42 75.0(3)
C45 Zr3 C42 52.7(3)
C46 Zr3 C42 31.9(3)
C44 Zr3 C42 52.5(3)
O1 Zr3 Cl1 76.48(13)
O7 Zr3 Cl1 157.15(14)
O6 Zr3 Cl1 87.97(15)
C45 Zr3 Cl1 123.2(2)
C46 Zr3 Cl1 124.1(2)
C44 Zr3 Cl1 92.1(2)
C42 Zr3 Cl1 92.9(2)
O1 Zr3 C43 151.1(2)
O7 Zr3 C43 128.2(2)
O6 Zr3 C43 99.2(3)
C45 Zr3 C43 52.5(3)
C46 Zr3 C43 52.3(3)
C44 Zr3 C43 32.1(3)
C42 Zr3 C43 30.9(3)
Cl1 Zr3 C43 74.7(2)
O1 Zr3 Cl2 75.38(13)
O7 Zr3 Cl2 86.43(14)
O6 Zr3 Cl2 156.12(14)
C45 Zr3 Cl2 84.7(2)
C46 Zr3 Cl2 116.7(2)
C44 Zr3 Cl2 76.3(2)
C42 Zr3 Cl2 128.8(2)
Cl1 Zr3 Cl2 88.43(7)
C43 Zr3 Cl2 102.6(2)
O1 Zr3 Zr2 32.12(12)
O7 Zr3 Zr2 111.13(13)
O6 Zr3 Zr2 72.87(13)
C45 Zr3 Zr2 167.4(2)
C46 Zr3 Zr2 155.0(2)
C44 Zr3 Zr2 136.2(2)
C42 Zr3 Zr2 127.7(2)
Cl1 Zr3 Zr2 46.35(5)
C43 Zr3 Zr2 120.03(19)
Cl2 Zr3 Zr2 87.70(5)
O1 Zr3 Zr1 31.88(12)
O7 Zr3 Zr1 71.18(13)
O6 Zr3 Zr1 110.46(14)
C45 Zr3 Zr1 121.8(2)
C46 Zr3 Zr1 144.5(2)
C44 Zr3 Zr1 122.1(2)
C42 Zr3 Zr1 174.2(2)
Cl1 Zr3 Zr1 89.38(5)
C43 Zr3 Zr1 145.8(2)
Cl2 Zr3 Zr1 45.90(4)
Zr2 Zr3 Zr1 57.212(18)
Cl6 Zr4 Cl4 139.92(10)
Cl6 Zr4 C56 131.6(3)
Cl4 Zr4 C56 86.0(3)
Cl6 Zr4 Cl5 83.71(10)
Cl4 Zr4 Cl5 83.01(10)
C56 Zr4 Cl5 125.4(3)
Cl6 Zr4 C54 100.7(2)
Cl4 Zr4 C54 114.7(2)
C56 Zr4 C54 54.8(3)
Cl5 Zr4 C54 82.5(3)
Cl6 Zr4 Cl3 83.96(10)
Cl4 Zr4 Cl3 83.40(9)
C56 Zr4 Cl3 89.2(3)
Cl5 Zr4 Cl3 141.53(10)
C54 Zr4 Cl3 135.7(3)
Cl6 Zr4 C55 133.3(2)
Cl4 Zr4 C55 84.9(2)
C56 Zr4 C55 33.5(3)
Cl5 Zr4 C55 92.1(3)
C54 Zr4 C55 33.0(3)
Cl3 Zr4 C55 122.2(3)
Cl6 Zr4 C52 99.2(3)
Cl4 Zr4 C52 116.2(3)
C56 Zr4 C52 32.6(3)
Cl5 Zr4 C52 136.6(3)
C54 Zr4 C52 54.3(4)
Cl3 Zr4 C52 81.4(3)
C55 Zr4 C52 54.6(3)
Cl6 Zr4 C53 82.7(2)
Cl4 Zr4 C53 137.4(2)
C56 Zr4 C53 54.1(3)
Cl5 Zr4 C53 106.6(3)
C54 Zr4 C53 32.0(3)
Cl3 Zr4 C53 107.8(3)
C55 Zr4 C53 53.9(3)
C52 Zr4 C53 32.9(3)
Zr3 Cl1 Zr2 87.44(6)
Zr1 Cl2 Zr3 87.61(6)
Zr3 O1 Zr2 116.2(2)
Zr3 O1 Zr1 116.9(2)
Zr2 O1 Zr1 107.86(19)
Zr2 O2 Zr1 102.8(2)
C1 O3 Zr1 133.0(5)
C1 O4 Zr2 131.1(5)
C8 O5 Zr2 133.8(5)
C8 O6 Zr3 133.7(5)
C15 O7 Zr3 136.1(5)
C15 O8 Zr1 132.2(5)
O4 C1 O3 125.2(7)
O4 C1 C2 117.9(7)
O3 C1 C2 116.8(7)
C7 C2 C3 118.6(8)
C7 C2 C1 120.4(7)
C3 C2 C1 121.0(8)
C4 C3 C2 120.2(9)
C4 C3 H3 119.9
C2 C3 H3 119.9
C5 C4 C3 120.0(9)
C5 C4 H4 120.0
C3 C4 H4 120.0
C4 C5 C6 122.1(8)
C4 C5 Br1 120.5(8)
C6 C5 Br1 117.4(8)
C5 C6 C7 118.5(9)
C5 C6 H6 120.7
C7 C6 H6 120.7
C2 C7 C6 120.5(9)
C2 C7 H7 119.7
C6 C7 H7 119.7
O6 C8 O5 124.1(7)
O6 C8 C9 118.5(7)
O5 C8 C9 117.4(7)
C14 C9 C10 118.7(8)
C14 C9 C8 121.7(8)
C10 C9 C8 119.6(7)
C11 C10 C9 120.4(8)
C11 C10 H10 119.8
C9 C10 H10 119.8
C12 C11 C10 119.4(9)
C12 C11 H11 120.3
C10 C11 H11 120.3
C13 C12 C11 120.9(9)
C13 C12 Br2 120.8(7)
C11 C12 Br2 118.3(8)
C12 C13 C14 120.9(9)
C12 C13 H13 119.5
C14 C13 H13 119.5
C13 C14 C9 119.7(9)
C13 C14 H14 120.1
C9 C14 H14 120.1
O7 C15 O8 125.0(7)
O7 C15 C16 117.8(6)
O8 C15 C16 117.2(6)
C21 C16 C17 118.1(8)
C21 C16 C15 122.1(7)
C17 C16 C15 119.8(7)
C18 C17 C16 121.5(9)
C18 C17 H17 119.2
C16 C17 H17 119.2
C19 C18 C17 117.3(9)
C19 C18 H18 121.4
C17 C18 H18 121.4
C20 C19 C18 123.8(8)
C20 C19 Br3 119.3(7)
C18 C19 Br3 116.9(7)
C19 C20 C21 117.0(8)
C19 C20 H20 121.5
C21 C20 H20 121.5
C20 C21 C16 122.3(8)
C20 C21 H21 118.8
C16 C21 H21 118.8
C26 C22 C23 107.5(9)
C26 C22 C27 125.7(14)
C23 C22 C27 126.4(14)
C26 C22 Zr1 73.5(5)
C23 C22 Zr1 73.3(5)
C27 C22 Zr1 125.2(7)
C24 C23 C22 109.2(9)
C24 C23 C28 123.5(14)
C22 C23 C28 126.8(14)
C24 C23 Zr1 73.4(5)
C22 C23 Zr1 74.7(5)
C28 C23 Zr1 124.6(6)
C23 C24 C25 105.8(8)
C23 C24 C29 129.3(12)
C25 C24 C29 124.7(11)
C23 C24 Zr1 74.9(5)
C25 C24 Zr1 73.0(4)
C29 C24 Zr1 120.6(6)
C26 C25 C24 107.9(8)
C26 C25 C30 123.8(11)
C24 C25 C30 128.2(10)
C26 C25 Zr1 75.2(5)
C24 C25 Zr1 74.0(4)
C30 C25 Zr1 119.6(7)
C22 C26 C25 109.6(9)
C22 C26 C31 122.1(12)
C25 C26 C31 128.1(12)
C22 C26 Zr1 75.6(5)
C25 C26 Zr1 73.1(5)
C31 C26 Zr1 122.3(6)
C22 C27 H27A 109.5
C22 C27 H27B 109.5
H27A C27 H27B 109.5
C22 C27 H27C 109.5
H27A C27 H27C 109.5
H27B C27 H27C 109.5
C23 C28 H28A 109.5
C23 C28 H28B 109.5
H28A C28 H28B 109.5
C23 C28 H28C 109.5
H28A C28 H28C 109.5
H28B C28 H28C 109.5
C24 C29 H29A 109.5
C24 C29 H29B 109.5
H29A C29 H29B 109.5
C24 C29 H29C 109.5
H29A C29 H29C 109.5
H29B C29 H29C 109.5
C25 C30 H30A 109.5
C25 C30 H30B 109.5
H30A C30 H30B 109.5
C25 C30 H30C 109.5
H30A C30 H30C 109.5
H30B C30 H30C 109.5
C26 C31 H31A 109.5
C26 C31 H31B 109.5
H31A C31 H31B 109.5
C26 C31 H31C 109.5
H31A C31 H31C 109.5
H31B C31 H31C 109.5
C33 C32 C36 108.6(7)
C33 C32 C37 125.1(8)
C36 C32 C37 126.2(8)
C33 C32 Zr2 75.1(4)
C36 C32 Zr2 73.9(4)
C37 C32 Zr2 121.0(5)
C32 C33 C34 107.9(7)
C32 C33 C38 127.0(8)
C34 C33 C38 124.8(8)
C32 C33 Zr2 72.8(4)
C34 C33 Zr2 74.6(4)
C38 C33 Zr2 123.4(5)
C33 C34 C35 108.0(7)
C33 C34 C39 124.5(7)
C35 C34 C39 126.7(7)
C33 C34 Zr2 73.5(4)
C35 C34 Zr2 72.9(4)
C39 C34 Zr2 127.4(5)
C36 C35 C34 107.5(7)
C36 C35 C40 126.0(7)
C34 C35 C40 126.3(7)
C36 C35 Zr2 73.3(4)
C34 C35 Zr2 74.5(4)
C40 C35 Zr2 121.7(5)
C35 C36 C32 108.1(7)
C35 C36 C41 125.3(7)
C32 C36 C41 126.5(7)
C35 C36 Zr2 74.6(4)
C32 C36 Zr2 73.5(4)
C41 C36 Zr2 121.7(5)
C32 C37 H37A 109.5
C32 C37 H37B 109.5
H37A C37 H37B 109.5
C32 C37 H37C 109.5
H37A C37 H37C 109.5
H37B C37 H37C 109.5
C33 C38 H38A 109.5
C33 C38 H38B 109.5
H38A C38 H38B 109.5
C33 C38 H38C 109.5
H38A C38 H38C 109.5
H38B C38 H38C 109.5
C34 C39 H39A 109.5
C34 C39 H39B 109.5
H39A C39 H39B 109.5
C34 C39 H39C 109.5
H39A C39 H39C 109.5
H39B C39 H39C 109.5
C35 C40 H40A 109.5
C35 C40 H40B 109.5
H40A C40 H40B 109.5
C35 C40 H40C 109.5
H40A C40 H40C 109.5
H40B C40 H40C 109.5
C36 C41 H41A 109.5
C36 C41 H41B 109.5
H41A C41 H41B 109.5
C36 C41 H41C 109.5
H41A C41 H41C 109.5
H41B C41 H41C 109.5
C43 C42 C46 108.6(8)
C43 C42 C47 123.8(10)
C46 C42 C47 127.5(10)
C43 C42 Zr3 75.2(5)
C46 C42 Zr3 72.4(5)
C47 C42 Zr3 122.5(6)
C42 C43 C44 108.4(8)
C42 C43 C48 126.5(10)
C44 C43 C48 124.2(9)
C42 C43 Zr3 73.9(5)
C44 C43 Zr3 73.0(4)
C48 C43 Zr3 127.8(6)
C45 C44 C43 106.8(8)
C45 C44 C49 127.8(10)
C43 C44 C49 125.0(10)
C45 C44 Zr3 72.2(5)
C43 C44 Zr3 74.9(5)
C49 C44 Zr3 124.3(6)
C44 C45 C46 109.0(8)
C44 C45 C50 125.6(11)
C46 C45 C50 125.3(10)
C44 C45 Zr3 76.0(5)
C46 C45 Zr3 74.4(5)
C50 C45 Zr3 118.3(6)
C45 C46 C42 107.3(8)
C45 C46 C51 128.1(11)
C42 C46 C51 124.3(11)
C45 C46 Zr3 73.4(4)
C42 C46 Zr3 75.7(5)
C51 C46 Zr3 121.6(7)
C42 C47 H47A 109.5
C42 C47 H47B 109.5
H47A C47 H47B 109.5
C42 C47 H47C 109.5
H47A C47 H47C 109.5
H47B C47 H47C 109.5
C43 C48 H48A 109.5
C43 C48 H48B 109.5
H48A C48 H48B 109.5
C43 C48 H48C 109.5
H48A C48 H48C 109.5
H48B C48 H48C 109.5
C44 C49 H49A 109.5
C44 C49 H49B 109.5
H49A C49 H49B 109.5
C44 C49 H49C 109.5
H49A C49 H49C 109.5
H49B C49 H49C 109.5
C45 C50 H50A 109.5
C45 C50 H50B 109.5
H50A C50 H50B 109.5
C45 C50 H50C 109.5
H50A C50 H50C 109.5
H50B C50 H50C 109.5
C46 C51 H51A 109.5
C46 C51 H51B 109.5
H51A C51 H51B 109.5
C46 C51 H51C 109.5
H51A C51 H51C 109.5
H51B C51 H51C 109.5
C56 C52 C53 107.8(10)
C56 C52 C57 128.9(12)
C53 C52 C57 123.0(11)
C56 C52 Zr4 72.3(6)
C53 C52 Zr4 75.1(6)
C57 C52 Zr4 123.2(8)
C54 C53 C52 107.6(9)
C54 C53 C58 126.2(11)
C52 C53 C58 126.1(10)
C54 C53 Zr4 71.4(6)
C52 C53 Zr4 72.0(6)
C58 C53 Zr4 124.1(7)
C53 C54 C55 109.6(9)
C53 C54 C59 123.8(10)
C55 C54 C59 126.0(10)
C53 C54 Zr4 76.6(5)
C55 C54 Zr4 74.0(5)
C59 C54 Zr4 123.4(7)
C54 C55 C56 106.5(8)
C54 C55 C60 127.6(11)
C56 C55 C60 125.9(10)
C54 C55 Zr4 73.1(5)
C56 C55 Zr4 72.4(5)
C60 C55 Zr4 121.3(7)
C52 C56 C55 108.4(9)
C52 C56 C61 124.6(12)
C55 C56 C61 126.8(11)
C52 C56 Zr4 75.1(6)
C55 C56 Zr4 74.1(5)
C61 C56 Zr4 120.7(8)
C52 C57 H57A 109.5
C52 C57 H57B 109.5
H57A C57 H57B 109.5
C52 C57 H57C 109.5
H57A C57 H57C 109.5
H57B C57 H57C 109.5
C53 C58 H58A 109.5
C53 C58 H58B 109.5
H58A C58 H58B 109.5
C53 C58 H58C 109.5
H58A C58 H58C 109.5
H58B C58 H58C 109.5
C54 C59 H59A 109.5
C54 C59 H59B 109.5
H59A C59 H59B 109.5
C54 C59 H59C 109.5
H59A C59 H59C 109.5
H59B C59 H59C 109.5
C55 C60 H60A 109.5
C55 C60 H60B 109.5
H60A C60 H60B 109.5
C55 C60 H60C 109.5
H60A C60 H60C 109.5
H60B C60 H60C 109.5
C56 C61 H61A 109.5
C56 C61 H61B 109.5
H61A C61 H61B 109.5
C56 C61 H61C 109.5
H61A C61 H61C 109.5
H61B C61 H61C 109.5

loop_
_geom_bond_atom_site_label_1
_geom_bond_atom_site_label_2
_geom_bond_distance
Zr1 O1 2.120(4)
Zr1 O3 2.160(5)
Zr1 O8 2.162(5)
Zr1 O2 2.190(5)
Zr1 C25 2.508(7)
Zr1 C24 2.520(8)
Zr1 C26 2.533(8)
Zr1 C23 2.540(9)
Zr1 C22 2.558(9)
Zr1 Cl2 2.573(2)
Zr1 Zr2 3.4162(9)
Zr1 Zr3 3.5801(9)
Zr2 O1 2.106(4)
Zr2 O4 2.172(5)
Zr2 O2 2.181(5)
Zr2 O5 2.181(5)
Zr2 C32 2.519(7)
Zr2 C36 2.525(7)
Zr2 C35 2.541(7)
Zr2 C33 2.548(7)
Zr2 C34 2.562(7)
Zr2 Cl1 2.575(2)
Zr2 Zr3 3.5549(9)
Zr3 O1 2.081(4)
Zr3 O7 2.143(5)
Zr3 O6 2.156(5)
Zr3 C45 2.509(7)
Zr3 C46 2.522(8)
Zr3 C44 2.556(8)
Zr3 C42 2.565(8)
Zr3 Cl1 2.569(2)
Zr3 C43 2.581(8)
Zr3 Cl2 2.599(2)
Zr4 Cl6 2.451(3)
Zr4 Cl4 2.454(2)
Zr4 C56 2.470(10)
Zr4 Cl5 2.480(3)
Zr4 C54 2.480(9)
Zr4 Cl3 2.487(3)
Zr4 C55 2.492(9)
Zr4 C52 2.505(10)
Zr4 C53 2.545(10)
Br1 C5 1.892(9)
Br2 C12 1.886(9)
Br3 C19 1.911(8)
O3 C1 1.272(9)
O4 C1 1.258(9)
O5 C8 1.262(8)
O6 C8 1.260(9)
O7 C15 1.246(8)
O8 C15 1.269(8)
C1 C2 1.489(11)
C2 C7 1.380(12)
C2 C3 1.397(11)
C3 C4 1.380(12)
C3 H3 0.9500
C4 C5 1.335(13)
C4 H4 0.9500
C5 C6 1.377(14)
C6 C7 1.392(12)
C6 H6 0.9500
C7 H7 0.9500
C8 C9 1.486(11)
C9 C14 1.383(11)
C9 C10 1.390(12)
C10 C11 1.391(12)
C10 H10 0.9500
C11 C12 1.355(13)
C11 H11 0.9500
C12 C13 1.352(14)
C13 C14 1.377(13)
C13 H13 0.9500
C14 H14 0.9500
C15 C16 1.489(10)
C16 C21 1.386(11)
C16 C17 1.387(12)
C17 C18 1.382(13)
C17 H17 0.9500
C18 C19 1.381(13)
C18 H18 0.9500
C19 C20 1.368(12)
C20 C21 1.378(12)
C20 H20 0.9500
C21 H21 0.9500
C22 C26 1.356(15)
C22 C23 1.408(16)
C22 C27 1.522(15)
C23 C24 1.381(14)
C23 C28 1.521(15)
C24 C25 1.428(13)
C24 C29 1.506(14)
C25 C26 1.378(13)
C25 C30 1.503(14)
C26 C31 1.538(14)
C27 H27A 0.9800
C27 H27B 0.9800
C27 H27C 0.9800
C28 H28A 0.9800
C28 H28B 0.9800
C28 H28C 0.9800
C29 H29A 0.9800
C29 H29B 0.9800
C29 H29C 0.9800
C30 H30A 0.9800
C30 H30B 0.9800
C30 H30C 0.9800
C31 H31A 0.9800
C31 H31B 0.9800
C31 H31C 0.9800
C32 C33 1.404(11)
C32 C36 1.416(11)
C32 C37 1.506(11)
C33 C34 1.405(11)
C33 C38 1.517(12)
C34 C35 1.435(10)
C34 C39 1.497(11)
C35 C36 1.400(10)
C35 C40 1.496(10)
C36 C41 1.485(11)
C37 H37A 0.9800
C37 H37B 0.9800
C37 H37C 0.9800
C38 H38A 0.9800
C38 H38B 0.9800
C38 H38C 0.9800
C39 H39A 0.9800
C39 H39B 0.9800
C39 H39C 0.9800
C40 H40A 0.9800
C40 H40B 0.9800
C40 H40C 0.9800
C41 H41A 0.9800
C41 H41B 0.9800
C41 H41C 0.9800
C42 C43 1.372(13)
C42 C46 1.399(13)
C42 C47 1.540(13)
C43 C44 1.419(13)
C43 C48 1.510(12)
C44 C45 1.386(13)
C44 C49 1.492(13)
C45 C46 1.395(13)
C45 C50 1.522(13)
C46 C51 1.489(14)
C47 H47A 0.9800
C47 H47B 0.9800
C47 H47C 0.9800
C48 H48A 0.9800
C48 H48B 0.9800
C48 H48C 0.9800
C49 H49A 0.9800
C49 H49B 0.9800
C49 H49C 0.9800
C50 H50A 0.9800
C50 H50B 0.9800
C50 H50C 0.9800
C51 H51A 0.9800
C51 H51B 0.9800
C51 H51C 0.9800
C52 C56 1.395(15)
C52 C53 1.430(15)
C52 C57 1.529(15)
C53 C54 1.387(13)
C53 C58 1.487(14)
C54 C55 1.410(13)
C54 C59 1.519(15)
C55 C56 1.432(15)
C55 C60 1.498(14)
C56 C61 1.528(15)
C57 H57A 0.9800
C57 H57B 0.9800
C57 H57C 0.9800
C58 H58A 0.9800
C58 H58B 0.9800
C58 H58C 0.9800
C59 H59A 0.9800
C59 H59B 0.9800
C59 H59C 0.9800
C60 H60A 0.9800
C60 H60B 0.9800
C60 H60C 0.9800
C61 H61A 0.9800
C61 H61B 0.9800
C61 H61C 0.9800

loop_
_geom_torsion_atom_site_label_1
_geom_torsion_atom_site_label_2
_geom_torsion_atom_site_label_3
_geom_torsion_atom_site_label_4
_geom_torsion
O3 Zr1 Zr2 O1 -96.1(3)
O8 Zr1 Zr2 O1 -23.0(3)
O2 Zr1 Zr2 O1 154.4(3)
C25 Zr1 Zr2 O1 -171.6(3)
C24 Zr1 Zr2 O1 152.3(3)
C26 Zr1 Zr2 O1 -143.7(4)
C23 Zr1 Zr2 O1 132.2(4)
C22 Zr1 Zr2 O1 -159.9(12)
Cl2 Zr1 Zr2 O1 62.7(2)
Zr3 Zr1 Zr2 O1 25.6(2)
O1 Zr1 Zr2 O4 97.8(3)
O3 Zr1 Zr2 O4 1.7(2)
O8 Zr1 Zr2 O4 74.8(2)
O2 Zr1 Zr2 O4 -107.8(3)
C25 Zr1 Zr2 O4 -73.8(3)
C24 Zr1 Zr2 O4 -109.9(3)
C26 Zr1 Zr2 O4 -45.9(3)
C23 Zr1 Zr2 O4 -130.0(4)
C22 Zr1 Zr2 O4 -62.1(11)
Cl2 Zr1 Zr2 O4 160.49(15)
Zr3 Zr1 Zr2 O4 123.46(14)
O1 Zr1 Zr2 O2 -154.4(3)
O3 Zr1 Zr2 O2 109.6(3)
O8 Zr1 Zr2 O2 -177.4(3)
C25 Zr1 Zr2 O2 34.0(3)
C24 Zr1 Zr2 O2 -2.0(3)
C26 Zr1 Zr2 O2 61.9(4)
C23 Zr1 Zr2 O2 -22.2(4)
C22 Zr1 Zr2 O2 45.7(12)
Cl2 Zr1 Zr2 O2 -91.7(2)
Zr3 Zr1 Zr2 O2 -128.7(2)
O1 Zr1 Zr2 O5 24.6(3)
O3 Zr1 Zr2 O5 -71.5(2)
O8 Zr1 Zr2 O5 1.5(2)
O2 Zr1 Zr2 O5 178.9(3)
C25 Zr1 Zr2 O5 -147.1(3)
C24 Zr1 Zr2 O5 176.9(3)
C26 Zr1 Zr2 O5 -119.2(3)
C23 Zr1 Zr2 O5 156.8(4)
C22 Zr1 Zr2 O5 -135.4(11)
Cl2 Zr1 Zr2 O5 87.23(16)
Zr3 Zr1 Zr2 O5 50.21(15)
O1 Zr1 Zr2 C32 163.3(3)
O3 Zr1 Zr2 C32 67.2(3)
O8 Zr1 Zr2 C32 140.2(3)
O2 Zr1 Zr2 C32 -42.4(3)
C25 Zr1 Zr2 C32 -8.3(3)
C24 Zr1 Zr2 C32 -44.4(3)
C26 Zr1 Zr2 C32 19.5(4)
C23 Zr1 Zr2 C32 -64.5(4)
C22 Zr1 Zr2 C32 3.4(12)
Cl2 Zr1 Zr2 C32 -134.1(2)
Zr3 Zr1 Zr2 C32 -171.1(2)
O1 Zr1 Zr2 C36 137.7(4)
O3 Zr1 Zr2 C36 41.6(3)
O8 Zr1 Zr2 C36 114.6(3)
O2 Zr1 Zr2 C36 -68.0(4)
C25 Zr1 Zr2 C36 -33.9(4)
C24 Zr1 Zr2 C36 -70.0(4)
C26 Zr1 Zr2 C36 -6.1(4)
C23 Zr1 Zr2 C36 -90.1(5)
C22 Zr1 Zr2 C36 -22.3(12)
Cl2 Zr1 Zr2 C36 -159.7(3)
Zr3 Zr1 Zr2 C36 163.3(3)
O1 Zr1 Zr2 C35 -155.9(9)
O3 Zr1 Zr2 C35 108.0(9)
O8 Zr1 Zr2 C35 -179.0(9)
O2 Zr1 Zr2 C35 -1.6(9)
C25 Zr1 Zr2 C35 32.5(9)
C24 Zr1 Zr2 C35 -3.6(9)
C26 Zr1 Zr2 C35 60.3(9)
C23 Zr1 Zr2 C35 -23.7(9)
C22 Zr1 Zr2 C35 44.1(14)
Cl2 Zr1 Zr2 C35 -93.3(9)
Zr3 Zr1 Zr2 C35 -130.3(9)
O1 Zr1 Zr2 C33 -160.9(3)
O3 Zr1 Zr2 C33 103.1(3)
O8 Zr1 Zr2 C33 176.1(3)
O2 Zr1 Zr2 C33 -6.5(3)
C25 Zr1 Zr2 C33 27.5(3)
C24 Zr1 Zr2 C33 -8.5(3)
C26 Zr1 Zr2 C33 55.4(4)
C23 Zr1 Zr2 C33 -28.7(4)
C22 Zr1 Zr2 C33 39.2(12)
Cl2 Zr1 Zr2 C33 -98.2(2)
Zr3 Zr1 Zr2 C33 -135.2(2)
O1 Zr1 Zr2 C34 -132.0(3)
O3 Zr1 Zr2 C34 131.9(3)
O8 Zr1 Zr2 C34 -155.0(3)
O2 Zr1 Zr2 C34 22.4(3)
C25 Zr1 Zr2 C34 56.4(4)
C24 Zr1 Zr2 C34 20.4(4)
C26 Zr1 Zr2 C34 84.3(4)
C23 Zr1 Zr2 C34 0.2(4)
C22 Zr1 Zr2 C34 68.1(12)
Cl2 Zr1 Zr2 C34 -69.3(3)
Zr3 Zr1 Zr2 C34 -106.3(3)
O1 Zr1 Zr2 Cl1 -61.1(2)
O3 Zr1 Zr2 Cl1 -157.19(15)
O8 Zr1 Zr2 Cl1 -84.14(16)
O2 Zr1 Zr2 Cl1 93.3(2)
C25 Zr1 Zr2 Cl1 127.3(3)
C24 Zr1 Zr2 Cl1 91.2(3)
C26 Zr1 Zr2 Cl1 155.2(3)
C23 Zr1 Zr2 Cl1 71.1(4)
C22 Zr1 Zr2 Cl1 139.0(11)
Cl2 Zr1 Zr2 Cl1 1.57(7)
Zr3 Zr1 Zr2 Cl1 -35.46(5)
O1 Zr1 Zr2 Zr3 -25.6(2)
O3 Zr1 Zr2 Zr3 -121.73(14)
O8 Zr1 Zr2 Zr3 -48.68(15)
O2 Zr1 Zr2 Zr3 128.7(2)
C25 Zr1 Zr2 Zr3 162.7(3)
C24 Zr1 Zr2 Zr3 126.7(3)
C26 Zr1 Zr2 Zr3 -169.4(3)
C23 Zr1 Zr2 Zr3 106.6(4)
C22 Zr1 Zr2 Zr3 174.4(11)
Cl2 Zr1 Zr2 Zr3 37.02(5)
O4 Zr2 Zr3 O1 -29.9(3)
O2 Zr2 Zr3 O1 58.3(3)
O5 Zr2 Zr3 O1 -103.3(3)
C32 Zr2 Zr3 O1 119.7(13)
C36 Zr2 Zr3 O1 -131.1(4)
C35 Zr2 Zr3 O1 -161.7(3)
C33 Zr2 Zr3 O1 124.9(4)
C34 Zr2 Zr3 O1 159.4(3)
Cl1 Zr2 Zr3 O1 155.7(2)
Zr1 Zr2 Zr3 O1 29.1(2)
O1 Zr2 Zr3 O7 19.5(3)
O4 Zr2 Zr3 O7 -10.3(2)
O2 Zr2 Zr3 O7 77.9(2)
O5 Zr2 Zr3 O7 -83.7(2)
C32 Zr2 Zr3 O7 139.3(13)
C36 Zr2 Zr3 O7 -111.6(4)
C35 Zr2 Zr3 O7 -142.1(3)
C33 Zr2 Zr3 O7 144.5(3)
C34 Zr2 Zr3 O7 178.9(2)
Cl1 Zr2 Zr3 O7 175.30(16)
Zr1 Zr2 Zr3 O7 48.66(14)
O1 Zr2 Zr3 O6 100.2(3)
O4 Zr2 Zr3 O6 70.3(2)
O2 Zr2 Zr3 O6 158.5(2)
O5 Zr2 Zr3 O6 -3.1(2)
C32 Zr2 Zr3 O6 -140.1(13)
C36 Zr2 Zr3 O6 -30.9(4)
C35 Zr2 Zr3 O6 -61.5(3)
C33 Zr2 Zr3 O6 -134.9(3)
C34 Zr2 Zr3 O6 -100.4(2)
Cl1 Zr2 Zr3 O6 -104.05(16)
Zr1 Zr2 Zr3 O6 129.32(15)
O1 Zr2 Zr3 C45 -118.6(10)
O4 Zr2 Zr3 C45 -148.5(10)
O2 Zr2 Zr3 C45 -60.3(10)
O5 Zr2 Zr3 C45 138.1(10)
C32 Zr2 Zr3 C45 1.1(17)
C36 Zr2 Zr3 C45 110.3(10)
C35 Zr2 Zr3 C45 79.7(10)
C33 Zr2 Zr3 C45 6.3(10)
C34 Zr2 Zr3 C45 40.8(10)
Cl1 Zr2 Zr3 C45 37.1(10)
Zr1 Zr2 Zr3 C45 -89.5(10)
O1 Zr2 Zr3 C46 126.6(5)
O4 Zr2 Zr3 C46 96.7(5)
O2 Zr2 Zr3 C46 -175.0(5)
O5 Zr2 Zr3 C46 23.4(5)
C32 Zr2 Zr3 C46 -113.6(14)
C36 Zr2 Zr3 C46 -4.5(6)
C35 Zr2 Zr3 C46 -35.1(5)
C33 Zr2 Zr3 C46 -108.5(5)
C34 Zr2 Zr3 C46 -74.0(5)
Cl1 Zr2 Zr3 C46 -77.6(5)
Zr1 Zr2 Zr3 C46 155.7(5)
O1 Zr2 Zr3 C44 -133.2(4)
O4 Zr2 Zr3 C44 -163.0(3)
O2 Zr2 Zr3 C44 -74.8(3)
O5 Zr2 Zr3 C44 123.6(3)
C32 Zr2 Zr3 C44 -13.4(14)
C36 Zr2 Zr3 C44 95.7(5)
C35 Zr2 Zr3 C44 65.2(4)
C33 Zr2 Zr3 C44 -8.2(4)
C34 Zr2 Zr3 C44 26.2(4)
Cl1 Zr2 Zr3 C44 22.6(3)
Zr1 Zr2 Zr3 C44 -104.0(3)
O1 Zr2 Zr3 C42 154.7(4)
O4 Zr2 Zr3 C42 124.9(3)
O2 Zr2 Zr3 C42 -146.9(3)
O5 Zr2 Zr3 C42 51.5(3)
C32 Zr2 Zr3 C42 -85.5(13)
C36 Zr2 Zr3 C42 23.6(5)
C35 Zr2 Zr3 C42 -7.0(4)
C33 Zr2 Zr3 C42 -80.3(4)
C34 Zr2 Zr3 C42 -45.9(3)
Cl1 Zr2 Zr3 C42 -49.5(3)
Zr1 Zr2 Zr3 C42 -176.1(3)
O1 Zr2 Zr3 Cl1 -155.7(2)
O4 Zr2 Zr3 Cl1 174.36(16)
O2 Zr2 Zr3 Cl1 -97.42(16)
O5 Zr2 Zr3 Cl1 101.00(16)
C32 Zr2 Zr3 Cl1 -36.0(13)
C36 Zr2 Zr3 Cl1 73.1(4)
C35 Zr2 Zr3 Cl1 42.6(2)
C33 Zr2 Zr3 Cl1 -30.8(3)
C34 Zr2 Zr3 Cl1 3.6(2)
Zr1 Zr2 Zr3 Cl1 -126.63(7)
O1 Zr2 Zr3 C43 -168.9(4)
O4 Zr2 Zr3 C43 161.2(3)
O2 Zr2 Zr3 C43 -110.6(3)
O5 Zr2 Zr3 C43 87.8(3)
C32 Zr2 Zr3 C43 -49.2(13)
C36 Zr2 Zr3 C43 60.0(4)
C35 Zr2 Zr3 C43 29.4(3)
C33 Zr2 Zr3 C43 -44.0(4)
C34 Zr2 Zr3 C43 -9.5(3)
Cl1 Zr2 Zr3 C43 -13.2(3)
Zr1 Zr2 Zr3 C43 -139.8(3)
O1 Zr2 Zr3 Cl2 -65.7(2)
O4 Zr2 Zr3 Cl2 -95.62(15)
O2 Zr2 Zr3 Cl2 -7.41(15)
O5 Zr2 Zr3 Cl2 -168.99(15)
C32 Zr2 Zr3 Cl2 54.0(13)
C36 Zr2 Zr3 Cl2 163.2(4)
C35 Zr2 Zr3 Cl2 132.6(2)
C33 Zr2 Zr3 Cl2 59.2(3)
C34 Zr2 Zr3 Cl2 93.7(2)
Cl1 Zr2 Zr3 Cl2 90.02(8)
Zr1 Zr2 Zr3 Cl2 -36.62(5)
O1 Zr2 Zr3 Zr1 -29.1(2)
O4 Zr2 Zr3 Zr1 -59.00(15)
O2 Zr2 Zr3 Zr1 29.21(14)
O5 Zr2 Zr3 Zr1 -132.37(14)
C32 Zr2 Zr3 Zr1 90.6(13)
C36 Zr2 Zr3 Zr1 -160.2(4)
C35 Zr2 Zr3 Zr1 169.2(2)
C33 Zr2 Zr3 Zr1 95.8(3)
C34 Zr2 Zr3 Zr1 130.3(2)
Cl1 Zr2 Zr3 Zr1 126.63(7)
O3 Zr1 Zr3 O1 29.9(3)
O8 Zr1 Zr3 O1 105.6(3)
O2 Zr1 Zr3 O1 -58.4(3)
C25 Zr1 Zr3 O1 -100.0(8)
C24 Zr1 Zr3 O1 -130.3(4)
C26 Zr1 Zr3 O1 124.5(8)
C23 Zr1 Zr3 O1 -168.6(4)
C22 Zr1 Zr3 O1 152.8(5)
Cl2 Zr1 Zr3 O1 -153.2(2)
Zr2 Zr1 Zr3 O1 -29.3(2)
O1 Zr1 Zr3 O7 -102.9(3)
O3 Zr1 Zr3 O7 -73.1(2)
O8 Zr1 Zr3 O7 2.7(2)
O2 Zr1 Zr3 O7 -161.4(2)
C25 Zr1 Zr3 O7 157.1(7)
C24 Zr1 Zr3 O7 126.7(3)
C26 Zr1 Zr3 O7 21.6(8)
C23 Zr1 Zr3 O7 88.4(4)
C22 Zr1 Zr3 O7 49.9(4)
Cl2 Zr1 Zr3 O7 103.82(15)
Zr2 Zr1 Zr3 O7 -132.28(14)
O1 Zr1 Zr3 O6 -22.8(3)
O3 Zr1 Zr3 O6 7.1(2)
O8 Zr1 Zr3 O6 82.8(2)
O2 Zr1 Zr3 O6 -81.2(2)
C25 Zr1 Zr3 O6 -122.7(7)
C24 Zr1 Zr3 O6 -153.1(3)
C26 Zr1 Zr3 O6 101.7(8)
C23 Zr1 Zr3 O6 168.6(4)
C22 Zr1 Zr3 O6 130.0(4)
Cl2 Zr1 Zr3 O6 -176.01(16)
Zr2 Zr1 Zr3 O6 -52.10(15)
O1 Zr1 Zr3 C45 -165.5(4)
O3 Zr1 Zr3 C45 -135.7(3)
O8 Zr1 Zr3 C45 -59.9(3)
O2 Zr1 Zr3 C45 136.1(3)
C25 Zr1 Zr3 C45 94.5(8)
C24 Zr1 Zr3 C45 64.2(4)
C26 Zr1 Zr3 C45 -41.0(8)
C23 Zr1 Zr3 C45 25.9(5)
C22 Zr1 Zr3 C45 -12.7(5)
Cl2 Zr1 Zr3 C45 41.2(3)
Zr2 Zr1 Zr3 C45 165.2(3)
O1 Zr1 Zr3 C46 -133.3(5)
O3 Zr1 Zr3 C46 -103.4(4)
O8 Zr1 Zr3 C46 -27.7(4)
O2 Zr1 Zr3 C46 168.3(4)
C25 Zr1 Zr3 C46 126.8(8)
C24 Zr1 Zr3 C46 96.4(5)
C26 Zr1 Zr3 C46 -8.8(9)
C23 Zr1 Zr3 C46 58.1(5)
C22 Zr1 Zr3 C46 19.5(6)
Cl2 Zr1 Zr3 C46 73.5(4)
Zr2 Zr1 Zr3 C46 -162.6(4)
O1 Zr1 Zr3 C44 156.9(4)
O3 Zr1 Zr3 C44 -173.3(3)
O8 Zr1 Zr3 C44 -97.5(3)
O2 Zr1 Zr3 C44 98.5(3)
C25 Zr1 Zr3 C44 56.9(8)
C24 Zr1 Zr3 C44 26.6(4)
C26 Zr1 Zr3 C44 -78.6(8)
C23 Zr1 Zr3 C44 -11.8(5)
C22 Zr1 Zr3 C44 -50.3(5)
Cl2 Zr1 Zr3 C44 3.6(3)
Zr2 Zr1 Zr3 C44 127.5(3)
O1 Zr1 Zr3 Cl1 64.8(2)
O3 Zr1 Zr3 Cl1 94.69(15)
O8 Zr1 Zr3 Cl1 170.43(15)
O2 Zr1 Zr3 Cl1 6.42(15)
C25 Zr1 Zr3 Cl1 -35.1(7)
C24 Zr1 Zr3 Cl1 -65.5(3)
C26 Zr1 Zr3 Cl1 -170.7(8)
C23 Zr1 Zr3 Cl1 -103.8(4)
C22 Zr1 Zr3 Cl1 -142.4(4)
Cl2 Zr1 Zr3 Cl1 -88.41(8)
Zr2 Zr1 Zr3 Cl1 35.50(5)
O1 Zr1 Zr3 C43 125.7(4)
O3 Zr1 Zr3 C43 155.6(4)
O8 Zr1 Zr3 C43 -128.7(4)
O2 Zr1 Zr3 C43 67.3(4)
C25 Zr1 Zr3 C43 25.8(8)
C24 Zr1 Zr3 C43 -4.6(5)
C26 Zr1 Zr3 C43 -109.8(8)
C23 Zr1 Zr3 C43 -42.9(5)
C22 Zr1 Zr3 C43 -81.5(5)
Cl2 Zr1 Zr3 C43 -27.5(3)
Zr2 Zr1 Zr3 C43 96.4(3)
O1 Zr1 Zr3 Cl2 153.2(2)
O3 Zr1 Zr3 Cl2 -176.90(15)
O8 Zr1 Zr3 Cl2 -101.17(16)
O2 Zr1 Zr3 Cl2 94.82(16)
C25 Zr1 Zr3 Cl2 53.3(7)
C24 Zr1 Zr3 Cl2 22.9(3)
C26 Zr1 Zr3 Cl2 -82.3(8)
C23 Zr1 Zr3 Cl2 -15.4(4)
C22 Zr1 Zr3 Cl2 -54.0(4)
Zr2 Zr1 Zr3 Cl2 123.91(7)
O1 Zr1 Zr3 Zr2 29.3(2)
O3 Zr1 Zr3 Zr2 59.19(14)
O8 Zr1 Zr3 Zr2 134.93(14)
O2 Zr1 Zr3 Zr2 -29.08(15)
C25 Zr1 Zr3 Zr2 -70.6(7)
C24 Zr1 Zr3 Zr2 -101.0(3)
C26 Zr1 Zr3 Zr2 153.8(8)
C23 Zr1 Zr3 Zr2 -139.3(4)
C22 Zr1 Zr3 Zr2 -177.9(4)
Cl2 Zr1 Zr3 Zr2 -123.91(7)
O1 Zr3 Cl1 Zr2 -12.98(13)
O7 Zr3 Cl1 Zr2 -11.4(4)
O6 Zr3 Cl1 Zr2 68.07(14)
C45 Zr3 Cl1 Zr2 -171.0(3)
C46 Zr3 Cl1 Zr2 150.1(3)
C44 Zr3 Cl1 Zr2 -164.6(2)
C42 Zr3 Cl1 Zr2 142.9(2)
C43 Zr3 Cl1 Zr2 168.2(2)
Cl2 Zr3 Cl1 Zr2 -88.32(6)
Zr1 Zr3 Cl1 Zr2 -42.43(5)
O1 Zr2 Cl1 Zr3 12.85(13)
O4 Zr2 Cl1 Zr3 -13.0(4)
O2 Zr2 Cl1 Zr3 83.83(15)
O5 Zr2 Cl1 Zr3 -69.10(13)
C32 Zr2 Cl1 Zr3 174.2(2)
C36 Zr2 Cl1 Zr3 -147.3(2)
C35 Zr2 Cl1 Zr3 -146.47(17)
C33 Zr2 Cl1 Zr3 160.59(18)
C34 Zr2 Cl1 Zr3 -176.77(18)
Zr1 Zr2 Cl1 Zr3 45.07(5)
O1 Zr1 Cl2 Zr3 -13.96(13)
O3 Zr1 Cl2 Zr3 6.8(3)
O8 Zr1 Cl2 Zr3 69.55(14)
O2 Zr1 Cl2 Zr3 -85.08(15)
C25 Zr1 Cl2 Zr3 -164.0(2)
C24 Zr1 Cl2 Zr3 -163.5(2)
C26 Zr1 Cl2 Zr3 157.6(3)
C23 Zr1 Cl2 Zr3 166.8(3)
C22 Zr1 Cl2 Zr3 144.2(2)
Zr2 Zr1 Cl2 Zr3 -46.57(5)
O1 Zr3 Cl2 Zr1 14.23(13)
O7 Zr3 Cl2 Zr1 -67.06(14)
O6 Zr3 Cl2 Zr1 9.3(4)
C45 Zr3 Cl2 Zr1 -145.8(2)
C46 Zr3 Cl2 Zr1 -141.5(2)
C44 Zr3 Cl2 Zr1 -176.8(2)
C42 Zr3 Cl2 Zr1 -176.9(3)
Cl1 Zr3 Cl2 Zr1 90.67(6)
C43 Zr3 Cl2 Zr1 164.6(2)
Zr2 Zr3 Cl2 Zr1 44.29(5)
O7 Zr3 O1 Zr2 -161.6(3)
O6 Zr3 O1 Zr2 -72.3(2)
C45 Zr3 O1 Zr2 156.1(5)
C46 Zr3 O1 Zr2 -128.4(6)
C44 Zr3 O1 Zr2 88.1(5)
C42 Zr3 O1 Zr2 -50.2(7)
Cl1 Zr3 O1 Zr2 17.80(18)
C43 Zr3 O1 Zr2 20.2(6)
Cl2 Zr3 O1 Zr2 109.7(2)
Zr1 Zr3 O1 Zr2 129.2(4)
O7 Zr3 O1 Zr1 69.2(2)
O6 Zr3 O1 Zr1 158.4(3)
C45 Zr3 O1 Zr1 26.8(7)
C46 Zr3 O1 Zr1 102.4(6)
C44 Zr3 O1 Zr1 -41.2(6)
C42 Zr3 O1 Zr1 -179.4(5)
Cl1 Zr3 O1 Zr1 -111.4(2)
C43 Zr3 O1 Zr1 -109.1(5)
Cl2 Zr3 O1 Zr1 -19.52(18)
Zr2 Zr3 O1 Zr1 -129.2(4)
O4 Zr2 O1 Zr3 151.8(3)
O2 Zr2 O1 Zr3 -117.0(3)
O5 Zr2 O1 Zr3 69.1(2)
C32 Zr2 O1 Zr3 -165.6(4)
C36 Zr2 O1 Zr3 116.7(5)
C35 Zr2 O1 Zr3 35.8(6)
C33 Zr2 O1 Zr3 -99.6(4)
C34 Zr2 O1 Zr3 -36.2(5)
Cl1 Zr2 O1 Zr3 -17.80(18)
Zr1 Zr2 O1 Zr3 -133.5(3)
O4 Zr2 O1 Zr1 -74.7(2)
O2 Zr2 O1 Zr1 16.5(2)
O5 Zr2 O1 Zr1 -157.4(2)
C32 Zr2 O1 Zr1 -32.1(6)
C36 Zr2 O1 Zr1 -109.8(5)
C35 Zr2 O1 Zr1 169.2(4)
C33 Zr2 O1 Zr1 33.8(5)
C34 Zr2 O1 Zr1 97.3(4)
Cl1 Zr2 O1 Zr1 115.68(19)
Zr3 Zr2 O1 Zr1 133.5(3)
O3 Zr1 O1 Zr3 -151.3(3)
O8 Zr1 O1 Zr3 -67.6(2)
O2 Zr1 O1 Zr3 116.7(3)
C25 Zr1 O1 Zr3 147.7(5)
C24 Zr1 O1 Zr3 85.1(5)
C26 Zr1 O1 Zr3 -144.8(6)
C23 Zr1 O1 Zr3 21.3(8)
C22 Zr1 O1 Zr3 -61.5(10)
Cl2 Zr1 O1 Zr3 19.73(18)
Zr2 Zr1 O1 Zr3 133.1(3)
O3 Zr1 O1 Zr2 75.6(2)
O8 Zr1 O1 Zr2 159.2(2)
O2 Zr1 O1 Zr2 -16.4(2)
C25 Zr1 O1 Zr2 14.6(6)
C24 Zr1 O1 Zr2 -48.0(5)
C26 Zr1 O1 Zr2 82.1(7)
C23 Zr1 O1 Zr2 -111.8(7)
C22 Zr1 O1 Zr2 165.4(10)
Cl2 Zr1 O1 Zr2 -113.37(19)
Zr3 Zr1 O1 Zr2 -133.1(3)
O1 Zr2 O2 Zr1 -15.53(18)
O4 Zr2 O2 Zr1 66.7(2)
O5 Zr2 O2 Zr1 -2.2(5)
C32 Zr2 O2 Zr1 143.5(3)
C36 Zr2 O2 Zr1 141.9(2)
C35 Zr2 O2 Zr1 179.6(2)
C33 Zr2 O2 Zr1 173.9(3)
C34 Zr2 O2 Zr1 -164.7(2)
Cl1 Zr2 O2 Zr1 -89.32(17)
Zr3 Zr2 O2 Zr1 -43.44(16)
O1 Zr1 O2 Zr2 15.47(18)
O3 Zr1 O2 Zr2 -64.9(2)
O8 Zr1 O2 Zr2 5.5(5)
C25 Zr1 O2 Zr2 -148.2(3)
C24 Zr1 O2 Zr2 178.2(3)
C26 Zr1 O2 Zr2 -137.8(3)
C23 Zr1 O2 Zr2 166.9(3)
C22 Zr1 O2 Zr2 -165.4(5)
Cl2 Zr1 O2 Zr2 89.41(17)
Zr3 Zr1 O2 Zr2 43.09(16)
O1 Zr1 O3 C1 -30.3(6)
O8 Zr1 O3 C1 -114.0(6)
O2 Zr1 O3 C1 41.9(6)
C25 Zr1 O3 C1 121.5(7)
C24 Zr1 O3 C1 118.5(6)
C26 Zr1 O3 C1 152.6(7)
C23 Zr1 O3 C1 153.9(7)
C22 Zr1 O3 C1 171.7(6)
Cl2 Zr1 O3 C1 -50.7(8)
Zr2 Zr1 O3 C1 5.9(6)
Zr3 Zr1 O3 C1 -45.5(6)
O1 Zr2 O4 C1 25.5(6)
O2 Zr2 O4 C1 -47.3(6)
O5 Zr2 O4 C1 107.4(6)
C32 Zr2 O4 C1 -135.1(7)
C36 Zr2 O4 C1 -168.6(7)
C35 Zr2 O4 C1 -179.0(6)
C33 Zr2 O4 C1 -122.6(6)
C34 Zr2 O4 C1 -149.3(6)
Cl1 Zr2 O4 C1 50.8(8)
Zr1 Zr2 O4 C1 -10.7(6)
Zr3 Zr2 O4 C1 40.8(6)
O1 Zr2 O5 C8 -14.4(7)
O4 Zr2 O5 C8 -97.9(7)
O2 Zr2 O5 C8 -27.4(9)
C32 Zr2 O5 C8 -169.1(6)
C36 Zr2 O5 C8 -176.6(7)
C35 Zr2 O5 C8 151.3(7)
C33 Zr2 O5 C8 157.7(6)
C34 Zr2 O5 C8 134.8(7)
Cl1 Zr2 O5 C8 62.1(7)
Zr1 Zr2 O5 C8 -28.8(7)
Zr3 Zr2 O5 C8 16.7(6)
O1 Zr3 O6 C8 24.3(6)
O7 Zr3 O6 C8 105.2(7)
C45 Zr3 O6 C8 -179.0(6)
C46 Zr3 O6 C8 -176.9(7)
C44 Zr3 O6 C8 -143.4(7)
C42 Zr3 O6 C8 -145.9(7)
Cl1 Zr3 O6 C8 -52.4(6)
C43 Zr3 O6 C8 -126.5(7)
Cl2 Zr3 O6 C8 29.1(9)
Zr2 Zr3 O6 C8 -7.8(6)
Zr1 Zr3 O6 C8 36.2(7)
O1 Zr3 O7 C15 -24.0(7)
O6 Zr3 O7 C15 -105.0(7)
C45 Zr3 O7 C15 137.1(7)
C46 Zr3 O7 C15 170.0(7)
C44 Zr3 O7 C15 126.1(7)
C42 Zr3 O7 C15 -178.5(7)
Cl1 Zr3 O7 C15 -25.6(9)
C43 Zr3 O7 C15 155.0(7)
Cl2 Zr3 O7 C15 51.8(7)
Zr2 Zr3 O7 C15 -34.3(7)
Zr1 Zr3 O7 C15 7.5(6)
O1 Zr1 O8 C15 15.9(6)
O3 Zr1 O8 C15 97.2(6)
O2 Zr1 O8 C15 25.5(9)
C25 Zr1 O8 C15 174.3(6)
C24 Zr1 O8 C15 -145.6(6)
C26 Zr1 O8 C15 171.2(7)
C23 Zr1 O8 C15 -136.8(6)
C22 Zr1 O8 C15 -161.8(7)
Cl2 Zr1 O8 C15 -59.9(6)
Zr2 Zr1 O8 C15 29.3(7)
Zr3 Zr1 O8 C15 -14.3(6)
Zr2 O4 C1 O3 19.3(11)
Zr2 O4 C1 C2 -163.1(5)
Zr1 O3 C1 O4 -16.2(11)
Zr1 O3 C1 C2 166.2(5)
O4 C1 C2 C7 -8.4(11)
O3 C1 C2 C7 169.5(8)
O4 C1 C2 C3 174.9(7)
O3 C1 C2 C3 -7.2(11)
C7 C2 C3 C4 -3.3(12)
C1 C2 C3 C4 173.5(7)
C2 C3 C4 C5 -0.4(13)
C3 C4 C5 C6 3.9(14)
C3 C4 C5 Br1 -174.8(6)
C4 C5 C6 C7 -3.5(15)
Br1 C5 C6 C7 175.3(7)
C3 C2 C7 C6 3.6(14)
C1 C2 C7 C6 -173.1(8)
C5 C6 C7 C2 -0.4(15)
Zr3 O6 C8 O5 22.3(11)
Zr3 O6 C8 C9 -157.3(5)
Zr2 O5 C8 O6 -28.8(11)
Zr2 O5 C8 C9 150.7(5)
O6 C8 C9 C14 -9.6(12)
O5 C8 C9 C14 170.8(8)
O6 C8 C9 C10 171.2(8)
O5 C8 C9 C10 -8.4(11)
C14 C9 C10 C11 -1.3(15)
C8 C9 C10 C11 177.9(9)
C9 C10 C11 C12 2.2(16)
C10 C11 C12 C13 -2.5(17)
C10 C11 C12 Br2 177.9(8)
C11 C12 C13 C14 1.9(18)
Br2 C12 C13 C14 -178.5(9)
C12 C13 C14 C9 -1.0(18)
C10 C9 C14 C13 0.7(15)
C8 C9 C14 C13 -178.5(9)
Zr3 O7 C15 O8 -20.7(11)
Zr3 O7 C15 C16 161.7(5)
Zr1 O8 C15 O7 25.3(11)
Zr1 O8 C15 C16 -157.1(5)
O7 C15 C16 C21 174.3(7)
O8 C15 C16 C21 -3.4(11)
O7 C15 C16 C17 -5.2(11)
O8 C15 C16 C17 177.0(8)
C21 C16 C17 C18 -1.2(15)
C15 C16 C17 C18 178.4(9)
C16 C17 C18 C19 0.5(17)
C17 C18 C19 C20 0.2(17)
C17 C18 C19 Br3 179.4(8)
C18 C19 C20 C21 -0.2(15)
Br3 C19 C20 C21 -179.4(7)
C19 C20 C21 C16 -0.6(14)
C17 C16 C21 C20 1.3(13)
C15 C16 C21 C20 -178.3(8)
O1 Zr1 C22 C26 -124.1(8)
O3 Zr1 C22 C26 -37.8(7)
O8 Zr1 C22 C26 -117.8(7)
O2 Zr1 C22 C26 58.1(8)
C25 Zr1 C22 C26 36.6(6)
C24 Zr1 C22 C26 78.4(6)
C23 Zr1 C22 C26 114.5(8)
Cl2 Zr1 C22 C26 159.4(6)
Zr2 Zr1 C22 C26 22.9(16)
Zr3 Zr1 C22 C26 -163.9(5)
O1 Zr1 C22 C23 121.3(8)
O3 Zr1 C22 C23 -152.4(6)
O8 Zr1 C22 C23 127.6(7)
O2 Zr1 C22 C23 -56.4(9)
C25 Zr1 C22 C23 -77.9(6)
C24 Zr1 C22 C23 -36.1(6)
C26 Zr1 C22 C23 -114.5(8)
Cl2 Zr1 C22 C23 44.9(6)
Zr2 Zr1 C22 C23 -91.6(14)
Zr3 Zr1 C22 C23 81.5(6)
O3 Zr1 C22 C27 84.6(14)
O8 Zr1 C22 C27 4.6(14)
O2 Zr1 C22 C27 -179.4(13)
C25 Zr1 C22 C27 159.0(16)
C24 Zr1 C22 C27 -159.2(16)
C26 Zr1 C22 C27 122.4(18)
C23 Zr1 C22 C27 -123.0(18)
Cl2 Zr1 C22 C27 -78.1(14)
Zr2 Zr1 C22 C27 145.3(12)
Zr3 Zr1 C22 C27 -41.5(16)
C26 C22 C23 C24 -0.3(10)
C27 C22 C23 C24 -172.4(9)
Zr1 C22 C23 C24 65.8(6)
C26 C22 C23 C28 171.8(9)
C27 C22 C23 C28 -0.3(16)
Zr1 C22 C23 C28 -122.0(10)
C26 C22 C23 Zr1 -66.1(6)
C27 C22 C23 Zr1 121.7(10)
O1 Zr1 C23 C24 107.8(7)
O3 Zr1 C23 C24 -81.3(7)
O8 Zr1 C23 C24 -166.5(6)
O2 Zr1 C23 C24 21.4(6)
C25 Zr1 C23 C24 -39.3(5)
C26 Zr1 C23 C24 -79.7(6)
C22 Zr1 C23 C24 -116.0(8)
Cl2 Zr1 C23 C24 109.4(6)
Zr2 Zr1 C23 C24 35.7(8)
Zr3 Zr1 C23 C24 120.8(5)
O1 Zr1 C23 C22 -136.2(6)
O3 Zr1 C23 C22 34.7(8)
O8 Zr1 C23 C22 -50.5(7)
O2 Zr1 C23 C22 137.4(6)
C25 Zr1 C23 C22 76.6(6)
C24 Zr1 C23 C22 116.0(8)
C26 Zr1 C23 C22 36.3(6)
Cl2 Zr1 C23 C22 -134.7(7)
Zr2 Zr1 C23 C22 151.7(6)
Zr3 Zr1 C23 C22 -123.3(6)
O1 Zr1 C23 C28 -11.8(18)
O3 Zr1 C23 C28 159.2(13)
O8 Zr1 C23 C28 73.9(14)
O2 Zr1 C23 C28 -98.2(14)
C25 Zr1 C23 C28 -158.9(16)
C24 Zr1 C23 C28 -119.6(17)
C26 Zr1 C23 C28 160.7(16)
C22 Zr1 C23 C28 124.5(17)
Cl2 Zr1 C23 C28 -10.2(14)
Zr2 Zr1 C23 C28 -83.9(15)
Zr3 Zr1 C23 C28 1.2(15)
C22 C23 C24 C25 0.3(9)
C28 C23 C24 C25 -172.1(8)
Zr1 C23 C24 C25 67.0(5)
C22 C23 C24 C29 175.8(9)
C28 C23 C24 C29 3.4(15)
Zr1 C23 C24 C29 -117.5(10)
C22 C23 C24 Zr1 -66.7(6)
C28 C23 C24 Zr1 120.9(9)
O1 Zr1 C24 C23 -128.7(6)
O3 Zr1 C24 C23 117.6(6)
O8 Zr1 C24 C23 16.9(7)
O2 Zr1 C24 C23 -159.2(6)
C25 Zr1 C24 C23 112.2(8)
C26 Zr1 C24 C23 75.4(6)
C22 Zr1 C24 C23 36.6(6)
Cl2 Zr1 C24 C23 -67.1(6)
Zr2 Zr1 C24 C23 -158.0(5)
Zr3 Zr1 C24 C23 -83.5(6)
O1 Zr1 C24 C25 119.1(5)
O3 Zr1 C24 C25 5.4(6)
O8 Zr1 C24 C25 -95.3(6)
O2 Zr1 C24 C25 88.6(5)
C26 Zr1 C24 C25 -36.8(5)
C23 Zr1 C24 C25 -112.2(8)
C22 Zr1 C24 C25 -75.6(6)
Cl2 Zr1 C24 C25 -179.3(5)
Zr2 Zr1 C24 C25 89.8(5)
Zr3 Zr1 C24 C25 164.3(4)
O1 Zr1 C24 C29 -1.6(14)
O3 Zr1 C24 C29 -115.3(11)
O8 Zr1 C24 C29 143.9(11)
O2 Zr1 C24 C29 -32.1(11)
C25 Zr1 C24 C29 -120.7(13)
C26 Zr1 C24 C29 -157.5(13)
C23 Zr1 C24 C29 127.1(14)
C22 Zr1 C24 C29 163.7(13)
Cl2 Zr1 C24 C29 60.0(11)
Zr2 Zr1 C24 C29 -30.9(12)
Zr3 Zr1 C24 C29 43.6(12)
C23 C24 C25 C26 -0.2(9)
C29 C24 C25 C26 -176.0(8)
Zr1 C24 C25 C26 68.1(6)
C23 C24 C25 C30 176.3(9)
C29 C24 C25 C30 0.5(14)
Zr1 C24 C25 C30 -115.4(9)
C23 C24 C25 Zr1 -68.3(6)
C29 C24 C25 Zr1 115.9(8)
O1 Zr1 C25 C26 131.2(6)
O3 Zr1 C25 C26 70.9(6)
O8 Zr1 C25 C26 -5.8(7)
O2 Zr1 C25 C26 161.1(7)
C24 Zr1 C25 C26 -114.0(8)
C23 Zr1 C25 C26 -76.3(7)
C22 Zr1 C25 C26 -35.6(6)
Cl2 Zr1 C25 C26 -113.1(6)
Zr2 Zr1 C25 C26 140.4(6)
Zr3 Zr1 C25 C26 -156.5(6)
O1 Zr1 C25 C24 -114.8(6)
O3 Zr1 C25 C24 -175.1(5)
O8 Zr1 C25 C24 108.2(5)
O2 Zr1 C25 C24 -84.9(5)
C26 Zr1 C25 C24 114.0(8)
C23 Zr1 C25 C24 37.7(5)
C22 Zr1 C25 C24 78.4(6)
Cl2 Zr1 C25 C24 0.9(6)
Zr2 Zr1 C25 C24 -105.6(5)
Zr3 Zr1 C25 C24 -42.5(10)
O1 Zr1 C25 C30 10.5(13)
O3 Zr1 C25 C30 -49.8(10)
O8 Zr1 C25 C30 -126.5(9)
O2 Zr1 C25 C30 40.4(10)
C24 Zr1 C25 C30 125.3(12)
C26 Zr1 C25 C30 -120.7(13)
C23 Zr1 C25 C30 162.9(11)
C22 Zr1 C25 C30 -156.3(12)
Cl2 Zr1 C25 C30 126.2(9)
Zr2 Zr1 C25 C30 19.7(10)
Zr3 Zr1 C25 C30 82.8(13)
C23 C22 C26 C25 0.1(10)
C27 C22 C26 C25 172.4(9)
Zr1 C22 C26 C25 -65.8(6)
C23 C22 C26 C31 -174.7(8)
C27 C22 C26 C31 -2.5(15)
Zr1 C22 C26 C31 119.4(9)
C23 C22 C26 Zr1 65.9(6)
C27 C22 C26 Zr1 -121.8(10)
C24 C25 C26 C22 0.0(10)
C30 C25 C26 C22 -176.6(9)
Zr1 C25 C26 C22 67.4(7)
C24 C25 C26 C31 174.5(9)
C30 C25 C26 C31 -2.2(15)
Zr1 C25 C26 C31 -118.2(10)
C24 C25 C26 Zr1 -67.3(5)
C30 C25 C26 Zr1 116.0(9)
O1 Zr1 C26 C22 134.3(7)
O3 Zr1 C26 C22 141.0(7)
O8 Zr1 C26 C22 59.0(7)
O2 Zr1 C26 C22 -135.8(6)
C25 Zr1 C26 C22 -116.1(9)
C24 Zr1 C26 C22 -77.8(7)
C23 Zr1 C26 C22 -37.7(6)
Cl2 Zr1 C26 C22 -26.3(8)
Zr2 Zr1 C26 C22 -171.5(5)
Zr3 Zr1 C26 C22 41.1(11)
O1 Zr1 C26 C25 -109.6(7)
O3 Zr1 C26 C25 -102.9(6)
O8 Zr1 C26 C25 175.2(6)
O2 Zr1 C26 C25 -19.7(7)
C24 Zr1 C26 C25 38.3(6)
C23 Zr1 C26 C25 78.4(7)
C22 Zr1 C26 C25 116.1(9)
Cl2 Zr1 C26 C25 89.8(7)
Zr2 Zr1 C26 C25 -55.4(7)
Zr3 Zr1 C26 C25 157.2(6)
O1 Zr1 C26 C31 15.2(16)
O3 Zr1 C26 C31 21.9(11)
O8 Zr1 C26 C31 -60.1(12)
O2 Zr1 C26 C31 105.1(11)
C25 Zr1 C26 C31 124.8(15)
C24 Zr1 C26 C31 163.1(13)
C23 Zr1 C26 C31 -156.8(14)
C22 Zr1 C26 C31 -119.1(14)
Cl2 Zr1 C26 C31 -145.4(11)
Zr2 Zr1 C26 C31 69.4(12)
Zr3 Zr1 C26 C31 -78.0(15)
O1 Zr2 C32 C33 113.5(6)
O4 Zr2 C32 C33 157.0(5)
O2 Zr2 C32 C33 67.7(5)
O5 Zr2 C32 C33 -128.6(4)
C36 Zr2 C32 C33 -114.8(7)
C35 Zr2 C32 C33 -78.0(5)
C34 Zr2 C32 C33 -36.9(4)
Cl1 Zr2 C32 C33 -26.0(5)
Zr1 Zr2 C32 C33 92.7(4)
Zr3 Zr2 C32 C33 6.2(16)
O1 Zr2 C32 C36 -131.7(5)
O4 Zr2 C32 C36 -88.1(5)
O2 Zr2 C32 C36 -177.4(5)
O5 Zr2 C32 C36 -13.8(5)
C35 Zr2 C32 C36 36.9(4)
C33 Zr2 C32 C36 114.8(7)
C34 Zr2 C32 C36 77.9(5)
Cl1 Zr2 C32 C36 88.9(5)
Zr1 Zr2 C32 C36 -152.5(4)
Zr3 Zr2 C32 C36 121.1(12)
O1 Zr2 C32 C37 -8.8(10)
O4 Zr2 C32 C37 34.8(7)
O2 Zr2 C32 C37 -54.5(7)
O5 Zr2 C32 C37 109.2(7)
C36 Zr2 C32 C37 122.9(9)
C35 Zr2 C32 C37 159.8(8)
C33 Zr2 C32 C37 -122.2(9)
C34 Zr2 C32 C37 -159.2(8)
Cl1 Zr2 C32 C37 -148.2(6)
Zr1 Zr2 C32 C37 -29.6(8)
Zr3 Zr2 C32 C37 -116.0(13)
C36 C32 C33 C34 0.0(8)
C37 C32 C33 C34 -175.5(7)
Zr2 C32 C33 C34 66.9(5)
C36 C32 C33 C38 173.8(7)
C37 C32 C33 C38 -1.6(12)
Zr2 C32 C33 C38 -119.2(8)
C36 C32 C33 Zr2 -66.9(5)
C37 C32 C33 Zr2 117.6(7)
O1 Zr2 C33 C32 -125.0(5)
O4 Zr2 C33 C32 -23.3(5)
O2 Zr2 C33 C32 -107.9(5)
O5 Zr2 C33 C32 69.7(5)
C36 Zr2 C33 C32 37.4(4)
C35 Zr2 C33 C32 77.5(5)
C34 Zr2 C33 C32 114.8(7)
Cl1 Zr2 C33 C32 159.4(4)
Zr1 Zr2 C33 C32 -103.7(4)
Zr3 Zr2 C33 C32 -178.7(3)
O1 Zr2 C33 C34 120.3(5)
O4 Zr2 C33 C34 -138.1(4)
O2 Zr2 C33 C34 137.3(5)
O5 Zr2 C33 C34 -45.0(6)
C32 Zr2 C33 C34 -114.8(7)
C36 Zr2 C33 C34 -77.4(5)
C35 Zr2 C33 C34 -37.3(4)
Cl1 Zr2 C33 C34 44.7(4)
Zr1 Zr2 C33 C34 141.5(4)
Zr3 Zr2 C33 C34 66.6(5)
O1 Zr2 C33 C38 -1.6(10)
O4 Zr2 C33 C38 100.1(7)
O2 Zr2 C33 C38 15.5(7)
O5 Zr2 C33 C38 -166.8(7)
C32 Zr2 C33 C38 123.4(10)
C36 Zr2 C33 C38 160.8(9)
C35 Zr2 C33 C38 -159.1(9)
C34 Zr2 C33 C38 -121.8(10)
Cl1 Zr2 C33 C38 -77.2(7)
Zr1 Zr2 C33 C38 19.7(8)
Zr3 Zr2 C33 C38 -55.3(9)
C32 C33 C34 C35 -0.5(8)
C38 C33 C34 C35 -174.5(7)
Zr2 C33 C34 C35 65.2(5)
C32 C33 C34 C39 169.9(7)
C38 C33 C34 C39 -4.1(12)
Zr2 C33 C34 C39 -124.4(7)
C32 C33 C34 Zr2 -65.7(5)
C38 C33 C34 Zr2 120.3(7)
O1 Zr2 C34 C33 -115.3(5)
O4 Zr2 C34 C33 54.6(5)
O2 Zr2 C34 C33 -42.0(5)
O5 Zr2 C34 C33 146.1(4)
C32 Zr2 C34 C33 37.2(4)
C36 Zr2 C34 C33 78.2(5)
C35 Zr2 C34 C33 115.3(7)
Cl1 Zr2 C34 C33 -133.8(5)
Zr1 Zr2 C34 C33 -56.0(5)
Zr3 Zr2 C34 C33 -136.5(4)
O1 Zr2 C34 C35 129.4(5)
O4 Zr2 C34 C35 -60.8(5)
O2 Zr2 C34 C35 -157.3(4)
O5 Zr2 C34 C35 30.8(5)
C32 Zr2 C34 C35 -78.1(5)
C36 Zr2 C34 C35 -37.1(4)
C33 Zr2 C34 C35 -115.3(7)
Cl1 Zr2 C34 C35 110.9(4)
Zr1 Zr2 C34 C35 -171.3(3)
Zr3 Zr2 C34 C35 108.2(4)
O1 Zr2 C34 C39 5.8(10)
O4 Zr2 C34 C39 175.7(6)
O2 Zr2 C34 C39 79.1(7)
O5 Zr2 C34 C39 -92.7(7)
C32 Zr2 C34 C39 158.4(8)
C36 Zr2 C34 C39 -160.6(8)
C35 Zr2 C34 C39 -123.5(9)
C33 Zr2 C34 C39 121.1(9)
Cl1 Zr2 C34 C39 -12.7(7)
Zr1 Zr2 C34 C39 65.2(8)
Zr3 Zr2 C34 C39 -15.4(8)
C33 C34 C35 C36 0.8(8)
C39 C34 C35 C36 -169.3(7)
Zr2 C34 C35 C36 66.4(5)
C33 C34 C35 C40 176.1(7)
C39 C34 C35 C40 6.0(12)
Zr2 C34 C35 C40 -118.3(7)
C33 C34 C35 Zr2 -65.6(5)
C39 C34 C35 Zr2 124.3(8)
O1 Zr2 C35 C36 130.0(5)
O4 Zr2 C35 C36 19.5(5)
O2 Zr2 C35 C36 -84.6(5)
O5 Zr2 C35 C36 96.2(4)
C32 Zr2 C35 C36 -37.5(4)
C33 Zr2 C35 C36 -77.8(5)
C34 Zr2 C35 C36 -114.2(6)
Cl1 Zr2 C35 C36 -178.7(4)
Zr1 Zr2 C35 C36 -83.3(10)
Zr3 Zr2 C35 C36 152.1(4)
O1 Zr2 C35 C34 -115.8(5)
O4 Zr2 C35 C34 133.7(4)
O2 Zr2 C35 C34 29.6(5)
O5 Zr2 C35 C34 -149.6(5)
C32 Zr2 C35 C34 76.7(5)
C36 Zr2 C35 C34 114.2(6)
C33 Zr2 C35 C34 36.4(4)
Cl1 Zr2 C35 C34 -64.5(4)
Zr1 Zr2 C35 C34 30.8(11)
Zr3 Zr2 C35 C34 -93.7(4)
O1 Zr2 C35 C40 7.6(10)
O4 Zr2 C35 C40 -102.9(6)
O2 Zr2 C35 C40 153.0(6)
O5 Zr2 C35 C40 -26.2(6)
C32 Zr2 C35 C40 -159.9(8)
C36 Zr2 C35 C40 -122.4(8)
C33 Zr2 C35 C40 159.8(8)
C34 Zr2 C35 C40 123.4(8)
Cl1 Zr2 C35 C40 58.9(6)
Zr1 Zr2 C35 C40 154.3(6)
Zr3 Zr2 C35 C40 29.7(7)
C34 C35 C36 C32 -0.8(8)
C40 C35 C36 C32 -176.1(7)
Zr2 C35 C36 C32 66.4(5)
C34 C35 C36 C41 174.6(7)
C40 C35 C36 C41 -0.8(12)
Zr2 C35 C36 C41 -118.2(7)
C34 C35 C36 Zr2 -67.2(5)
C40 C35 C36 Zr2 117.5(7)
C33 C32 C36 C35 0.5(8)
C37 C32 C36 C35 175.9(7)
Zr2 C32 C36 C35 -67.1(5)
C33 C32 C36 C41 -174.8(7)
C37 C32 C36 C41 0.6(12)
Zr2 C32 C36 C41 117.5(7)
C33 C32 C36 Zr2 67.7(5)
C37 C32 C36 Zr2 -116.9(7)
O1 Zr2 C36 C35 -125.3(5)
O4 Zr2 C36 C35 -161.0(5)
O2 Zr2 C36 C35 117.6(4)
O5 Zr2 C36 C35 -78.0(4)
C32 Zr2 C36 C35 114.7(7)
C33 Zr2 C36 C35 77.8(5)
C34 Zr2 C36 C35 37.8(4)
Cl1 Zr2 C36 C35 1.6(5)
Zr1 Zr2 C36 C35 159.7(3)
Zr3 Zr2 C36 C35 -51.4(6)
O1 Zr2 C36 C32 120.0(6)
O4 Zr2 C36 C32 84.3(5)
O2 Zr2 C36 C32 3.0(5)
O5 Zr2 C36 C32 167.4(5)
C35 Zr2 C36 C32 -114.7(7)
C33 Zr2 C36 C32 -36.9(5)
C34 Zr2 C36 C32 -76.8(5)
Cl1 Zr2 C36 C32 -113.1(4)
Zr1 Zr2 C36 C32 45.1(6)
Zr3 Zr2 C36 C32 -166.1(4)
O1 Zr2 C36 C41 -3.1(10)
O4 Zr2 C36 C41 -38.7(6)
O2 Zr2 C36 C41 -120.1(6)
O5 Zr2 C36 C41 44.3(6)
C32 Zr2 C36 C41 -123.0(9)
C35 Zr2 C36 C41 122.3(8)
C33 Zr2 C36 C41 -159.9(8)
C34 Zr2 C36 C41 160.1(8)
Cl1 Zr2 C36 C41 123.8(6)
Zr1 Zr2 C36 C41 -78.0(7)
Zr3 Zr2 C36 C41 70.9(8)
O1 Zr3 C42 C43 117.7(6)
O7 Zr3 C42 C43 -137.0(5)
O6 Zr3 C42 C43 140.4(6)
C45 Zr3 C42 C43 -77.5(6)
C46 Zr3 C42 C43 -115.4(8)
C44 Zr3 C42 C43 -37.2(5)
Cl1 Zr3 C42 C43 53.2(6)
Cl2 Zr3 C42 C43 -37.0(7)
Zr2 Zr3 C42 C43 86.7(6)
Zr1 Zr3 C42 C43 -59(3)
O1 Zr3 C42 C46 -126.8(6)
O7 Zr3 C42 C46 -21.5(6)
O6 Zr3 C42 C46 -104.2(6)
C45 Zr3 C42 C46 38.0(5)
C44 Zr3 C42 C46 78.3(6)
Cl1 Zr3 C42 C46 168.7(6)
C43 Zr3 C42 C46 115.4(8)
Cl2 Zr3 C42 C46 78.4(6)
Zr2 Zr3 C42 C46 -157.9(5)
O1 Zr3 C42 C47 -3.2(13)
O7 Zr3 C42 C47 102.1(9)
O6 Zr3 C42 C47 19.4(9)
C45 Zr3 C42 C47 161.6(11)
C46 Zr3 C42 C47 123.6(12)
C44 Zr3 C42 C47 -158.1(11)
Cl1 Zr3 C42 C47 -67.7(9)
C43 Zr3 C42 C47 -120.9(12)
Cl2 Zr3 C42 C47 -158.0(8)
Zr2 Zr3 C42 C47 -34.2(10)
C46 C42 C43 C44 0.2(9)
C47 C42 C43 C44 -175.1(8)
Zr3 C42 C43 C44 65.4(5)
C46 C42 C43 C48 169.4(8)
C47 C42 C43 C48 -6.0(14)
Zr3 C42 C43 C48 -125.4(9)
C46 C42 C43 Zr3 -65.2(6)
C47 C42 C43 Zr3 119.5(9)
O1 Zr3 C43 C42 -126.3(6)
O7 Zr3 C43 C42 55.8(7)
O6 Zr3 C43 C42 -38.6(6)
C45 Zr3 C43 C42 78.1(6)
C46 Zr3 C43 C42 37.1(6)
C44 Zr3 C43 C42 115.5(8)
Cl1 Zr3 C43 C42 -123.9(6)
Cl2 Zr3 C43 C42 151.2(5)
Zr2 Zr3 C43 C42 -114.1(5)
Zr1 Zr3 C43 C42 171.1(5)
O1 Zr3 C43 C44 118.1(6)
O7 Zr3 C43 C44 -59.7(6)
O6 Zr3 C43 C44 -154.2(5)
C45 Zr3 C43 C44 -37.4(5)
C46 Zr3 C43 C44 -78.4(6)
C42 Zr3 C43 C44 -115.5(8)
Cl1 Zr3 C43 C44 120.5(5)
Cl2 Zr3 C43 C44 35.7(5)
Zr2 Zr3 C43 C44 130.4(5)
Zr1 Zr3 C43 C44 55.6(6)
O1 Zr3 C43 C48 -2.3(13)
O7 Zr3 C43 C48 179.9(8)
O6 Zr3 C43 C48 85.4(9)
C45 Zr3 C43 C48 -157.9(11)
C46 Zr3 C43 C48 161.2(11)
C44 Zr3 C43 C48 -120.4(12)
C42 Zr3 C43 C48 124.1(12)
Cl1 Zr3 C43 C48 0.1(9)
Cl2 Zr3 C43 C48 -84.7(9)
Zr2 Zr3 C43 C48 10.0(10)
Zr1 Zr3 C43 C48 -64.8(11)
C42 C43 C44 C45 -0.3(9)
C48 C43 C44 C45 -169.7(8)
Zr3 C43 C44 C45 65.7(5)
C42 C43 C44 C49 172.5(8)
C48 C43 C44 C49 3.0(13)
Zr3 C43 C44 C49 -121.5(8)
C42 C43 C44 Zr3 -66.0(6)
C48 C43 C44 Zr3 124.5(8)
O1 Zr3 C44 C45 123.9(6)
O7 Zr3 C44 C45 20.8(6)
O6 Zr3 C44 C45 -80.8(6)
C46 Zr3 C44 C45 -37.3(5)
C42 Zr3 C44 C45 -77.8(6)
Cl1 Zr3 C44 C45 -169.8(5)
C43 Zr3 C44 C45 -113.6(8)
Cl2 Zr3 C44 C45 102.3(6)
Zr2 Zr3 C44 C45 174.0(4)
Zr1 Zr3 C44 C45 99.6(5)
O1 Zr3 C44 C43 -122.5(6)
O7 Zr3 C44 C43 134.4(5)
O6 Zr3 C44 C43 32.8(6)
C45 Zr3 C44 C43 113.6(8)
C46 Zr3 C44 C43 76.2(6)
C42 Zr3 C44 C43 35.8(5)
Cl1 Zr3 C44 C43 -56.2(5)
Cl2 Zr3 C44 C43 -144.1(5)
Zr2 Zr3 C44 C43 -72.4(6)
Zr1 Zr3 C44 C43 -146.8(4)
O1 Zr3 C44 C49 -0.2(13)
O7 Zr3 C44 C49 -103.2(10)
O6 Zr3 C44 C49 155.2(9)
C45 Zr3 C44 C49 -124.0(12)
C46 Zr3 C44 C49 -161.4(11)
C42 Zr3 C44 C49 158.2(11)
Cl1 Zr3 C44 C49 66.2(10)
C43 Zr3 C44 C49 122.4(12)
Cl2 Zr3 C44 C49 -21.7(9)
Zr2 Zr3 C44 C49 50.0(11)
Zr1 Zr3 C44 C49 -24.4(11)
C43 C44 C45 C46 0.2(9)
C49 C44 C45 C46 -172.3(8)
Zr3 C44 C45 C46 67.8(6)
C43 C44 C45 C50 177.4(8)
C49 C44 C45 C50 4.9(14)
Zr3 C44 C45 C50 -115.0(8)
C43 C44 C45 Zr3 -67.5(5)
C49 C44 C45 Zr3 120.0(9)
O1 Zr3 C45 C44 -117.1(6)
O7 Zr3 C45 C44 -159.8(6)
O6 Zr3 C45 C44 118.6(6)
C46 Zr3 C45 C44 114.7(8)
C42 Zr3 C45 C44 77.1(6)
Cl1 Zr3 C45 C44 12.2(7)
C43 Zr3 C45 C44 37.8(5)
Cl2 Zr3 C45 C44 -72.4(5)
Zr2 Zr3 C45 C44 -19.3(13)
Zr1 Zr3 C45 C44 -100.8(5)
O1 Zr3 C45 C46 128.2(6)
O7 Zr3 C45 C46 85.5(5)
O6 Zr3 C45 C46 3.9(6)
C44 Zr3 C45 C46 -114.7(8)
C42 Zr3 C45 C46 -37.6(5)
Cl1 Zr3 C45 C46 -102.5(5)
C43 Zr3 C45 C46 -76.9(6)
Cl2 Zr3 C45 C46 172.9(5)
Zr2 Zr3 C45 C46 -134.0(9)
Zr1 Zr3 C45 C46 144.5(4)
O1 Zr3 C45 C50 6.1(13)
O7 Zr3 C45 C50 -36.6(9)
O6 Zr3 C45 C50 -118.2(9)
C46 Zr3 C45 C50 -122.1(11)
C44 Zr3 C45 C50 123.2(12)
C42 Zr3 C45 C50 -159.7(11)
Cl1 Zr3 C45 C50 135.4(8)
C43 Zr3 C45 C50 161.1(11)
Cl2 Zr3 C45 C50 50.8(9)
Zr2 Zr3 C45 C50 104.0(11)
Zr1 Zr3 C45 C50 22.4(10)
C44 C45 C46 C42 -0.1(9)
C50 C45 C46 C42 -177.3(8)
Zr3 C45 C46 C42 68.7(6)
C44 C45 C46 C51 173.8(9)
C50 C45 C46 C51 -3.5(14)
Zr3 C45 C46 C51 -117.4(9)
C44 C45 C46 Zr3 -68.8(6)
C50 C45 C46 Zr3 113.9(8)
C43 C42 C46 C45 -0.1(9)
C47 C42 C46 C45 175.1(8)
Zr3 C42 C46 C45 -67.1(6)
C43 C42 C46 C51 -174.2(9)
C47 C42 C46 C51 0.9(15)
Zr3 C42 C46 C51 118.7(9)
C43 C42 C46 Zr3 67.1(6)
C47 C42 C46 Zr3 -117.8(9)
O1 Zr3 C46 C45 -121.1(6)
O7 Zr3 C46 C45 -87.6(5)
O6 Zr3 C46 C45 -176.5(5)
C44 Zr3 C46 C45 36.8(5)
C42 Zr3 C46 C45 113.4(8)
Cl1 Zr3 C46 C45 99.7(5)
C43 Zr3 C46 C45 77.4(6)
Cl2 Zr3 C46 C45 -7.9(6)
Zr2 Zr3 C46 C45 158.2(4)
Zr1 Zr3 C46 C45 -58.3(7)
O1 Zr3 C46 C42 125.5(6)
O7 Zr3 C46 C42 159.1(6)
O6 Zr3 C46 C42 70.2(6)
C45 Zr3 C46 C42 -113.4(8)
C44 Zr3 C46 C42 -76.6(6)
Cl1 Zr3 C46 C42 -13.7(7)
C43 Zr3 C46 C42 -35.9(5)
Cl2 Zr3 C46 C42 -121.3(5)
Zr2 Zr3 C46 C42 44.9(8)
Zr1 Zr3 C46 C42 -171.7(4)
O1 Zr3 C46 C51 3.7(14)
O7 Zr3 C46 C51 37.3(10)
O6 Zr3 C46 C51 -51.6(11)
C45 Zr3 C46 C51 124.9(13)
C44 Zr3 C46 C51 161.6(12)
C42 Zr3 C46 C51 -121.8(13)
Cl1 Zr3 C46 C51 -135.5(10)
C43 Zr3 C46 C51 -157.7(12)
Cl2 Zr3 C46 C51 116.9(10)
Zr2 Zr3 C46 C51 -76.9(12)
Zr1 Zr3 C46 C51 66.5(12)
Cl6 Zr4 C52 C56 175.5(7)
Cl4 Zr4 C52 C56 -23.9(8)
Cl5 Zr4 C52 C56 85.0(8)
C54 Zr4 C52 C56 78.8(7)
Cl3 Zr4 C52 C56 -102.1(7)
C55 Zr4 C52 C56 38.0(6)
C53 Zr4 C52 C56 114.6(9)
Cl6 Zr4 C52 C53 60.8(6)
Cl4 Zr4 C52 C53 -138.5(5)
C56 Zr4 C52 C53 -114.6(9)
Cl5 Zr4 C52 C53 -29.7(8)
C54 Zr4 C52 C53 -35.8(5)
Cl3 Zr4 C52 C53 143.3(6)
C55 Zr4 C52 C53 -76.6(6)
Cl6 Zr4 C52 C57 -59.1(11)
Cl4 Zr4 C52 C57 101.5(10)
C56 Zr4 C52 C57 125.4(14)
Cl5 Zr4 C52 C57 -149.6(9)
C54 Zr4 C52 C57 -155.8(12)
Cl3 Zr4 C52 C57 23.3(10)
C55 Zr4 C52 C57 163.4(12)
C53 Zr4 C52 C57 -120.0(13)
C56 C52 C53 C54 -2.5(11)
C57 C52 C53 C54 -176.9(10)
Zr4 C52 C53 C54 63.0(7)
C56 C52 C53 C58 175.0(10)
C57 C52 C53 C58 0.6(17)
Zr4 C52 C53 C58 -119.5(10)
C56 C52 C53 Zr4 -65.4(7)
C57 C52 C53 Zr4 120.2(11)
Cl6 Zr4 C53 C54 124.0(6)
Cl4 Zr4 C53 C54 -55.0(8)
C56 Zr4 C53 C54 -79.3(7)
Cl5 Zr4 C53 C54 42.8(6)
Cl3 Zr4 C53 C54 -154.8(6)
C55 Zr4 C53 C54 -37.5(6)
C52 Zr4 C53 C54 -116.4(9)
Cl6 Zr4 C53 C52 -119.6(6)
Cl4 Zr4 C53 C52 61.4(7)
C56 Zr4 C53 C52 37.1(6)
Cl5 Zr4 C53 C52 159.2(6)
C54 Zr4 C53 C52 116.4(9)
Cl3 Zr4 C53 C52 -38.4(6)
C55 Zr4 C53 C52 78.9(7)
Cl6 Zr4 C53 C58 2.3(9)
Cl4 Zr4 C53 C58 -176.7(8)
C56 Zr4 C53 C58 159.0(11)
Cl5 Zr4 C53 C58 -78.9(10)
C54 Zr4 C53 C58 -121.7(13)
Cl3 Zr4 C53 C58 83.5(10)
C55 Zr4 C53 C58 -159.2(11)
C52 Zr4 C53 C58 121.9(12)
C52 C53 C54 C55 3.9(11)
C58 C53 C54 C55 -173.5(10)
Zr4 C53 C54 C55 67.3(7)
C52 C53 C54 C59 175.2(10)
C58 C53 C54 C59 -2.3(16)
Zr4 C53 C54 C59 -121.4(10)
C52 C53 C54 Zr4 -63.4(7)
C58 C53 C54 Zr4 119.2(10)
Cl6 Zr4 C54 C53 -56.8(6)
Cl4 Zr4 C54 C53 142.4(6)
C56 Zr4 C54 C53 77.1(7)
Cl5 Zr4 C54 C53 -138.9(6)
Cl3 Zr4 C54 C53 35.5(7)
C55 Zr4 C54 C53 115.3(9)
C52 Zr4 C54 C53 36.8(6)
Cl6 Zr4 C54 C55 -172.1(6)
Cl4 Zr4 C54 C55 27.1(7)
C56 Zr4 C54 C55 -38.2(6)
Cl5 Zr4 C54 C55 105.8(6)
Cl3 Zr4 C54 C55 -79.8(7)
C52 Zr4 C54 C55 -78.4(7)
C53 Zr4 C54 C55 -115.3(9)
Cl6 Zr4 C54 C59 65.0(10)
Cl4 Zr4 C54 C59 -95.8(9)
C56 Zr4 C54 C59 -161.1(11)
Cl5 Zr4 C54 C59 -17.1(9)
Cl3 Zr4 C54 C59 157.3(8)
C55 Zr4 C54 C59 -122.9(12)
C52 Zr4 C54 C59 158.7(11)
C53 Zr4 C54 C59 121.8(12)
C53 C54 C55 C56 -3.8(11)
C59 C54 C55 C56 -174.9(10)
Zr4 C54 C55 C56 65.2(7)
C53 C54 C55 C60 174.3(10)
C59 C54 C55 C60 3.2(17)
Zr4 C54 C55 C60 -116.7(11)
C53 C54 C55 Zr4 -69.0(7)
C59 C54 C55 Zr4 120.0(11)
Cl6 Zr4 C55 C54 10.7(8)
Cl4 Zr4 C55 C54 -155.4(6)
C56 Zr4 C55 C54 114.0(9)
Cl5 Zr4 C55 C54 -72.7(6)
Cl3 Zr4 C55 C54 125.7(6)
C52 Zr4 C55 C54 77.2(7)
C53 Zr4 C55 C54 36.4(6)
Cl6 Zr4 C55 C56 -103.3(6)
Cl4 Zr4 C55 C56 90.5(6)
Cl5 Zr4 C55 C56 173.3(6)
C54 Zr4 C55 C56 -114.0(9)
Cl3 Zr4 C55 C56 11.6(7)
C52 Zr4 C55 C56 -36.9(6)
C53 Zr4 C55 C56 -77.7(6)
Cl6 Zr4 C55 C60 134.9(8)
Cl4 Zr4 C55 C60 -31.3(9)
C56 Zr4 C55 C60 -121.8(12)
Cl5 Zr4 C55 C60 51.5(9)
C54 Zr4 C55 C60 124.2(12)
Cl3 Zr4 C55 C60 -110.2(9)
C52 Zr4 C55 C60 -158.7(11)
C53 Zr4 C55 C60 160.5(11)
C53 C52 C56 C55 0.1(12)
C57 C52 C56 C55 174.1(11)
Zr4 C52 C56 C55 -67.2(7)
C53 C52 C56 C61 -175.5(11)
C57 C52 C56 C61 -1.5(19)
Zr4 C52 C56 C61 117.2(12)
C53 C52 C56 Zr4 67.3(7)
C57 C52 C56 Zr4 -118.7(12)
C54 C55 C56 C52 2.2(12)
C60 C55 C56 C52 -175.9(10)
Zr4 C55 C56 C52 67.9(7)
C54 C55 C56 C61 177.7(11)
C60 C55 C56 C61 -0.4(18)
Zr4 C55 C56 C61 -116.7(12)
C54 C55 C56 Zr4 -65.6(7)
C60 C55 C56 Zr4 116.2(10)
Cl6 Zr4 C56 C52 -6.0(9)
Cl4 Zr4 C56 C52 158.7(7)
Cl5 Zr4 C56 C52 -122.8(7)
C54 Zr4 C56 C52 -77.1(7)
Cl3 Zr4 C56 C52 75.2(7)
C55 Zr4 C56 C52 -114.6(9)
C53 Zr4 C56 C52 -37.5(6)
Cl6 Zr4 C56 C55 108.6(6)
Cl4 Zr4 C56 C55 -86.8(6)
Cl5 Zr4 C56 C55 -8.2(7)
C54 Zr4 C56 C55 37.5(6)
Cl3 Zr4 C56 C55 -170.2(6)
C52 Zr4 C56 C55 114.6(9)
C53 Zr4 C56 C55 77.1(6)
Cl6 Zr4 C56 C61 -127.7(9)
Cl4 Zr4 C56 C61 37.0(10)
Cl5 Zr4 C56 C61 115.5(10)
C54 Zr4 C56 C61 161.2(12)
Cl3 Zr4 C56 C61 -46.5(10)
C55 Zr4 C56 C61 123.7(13)
C52 Zr4 C56 C61 -121.7(14)
C53 Zr4 C56 C61 -159.2(12)

loop_
_platon_squeeze_void_nr
_platon_squeeze_void_average_x
_platon_squeeze_void_average_y
_platon_squeeze_void_average_z
_platon_squeeze_void_volume
_platon_squeeze_void_count_electrons
_platon_squeeze_void_content
1 0.000 0.000 0.500 648 120 ' '
2 -0.023 0.246 0.720 16 1 ' '
3 -0.023 0.254 0.220 16 1 ' '
4 -0.002 0.500 0.000 648 120 ' '
5 0.023 0.746 0.781 16 1 ' '
6 0.023 0.754 0.281 16 1 ' '
